data_1554545
loop_
_publ_author_name
'Wang, Shitao'
'Shang, Jihai'
'Yan, Chaoxian'
'Wang, Wenbo'
'Yuan, Chengshan'
'Zhang, Hao-Li'
'Shao, Xiangfeng'

_publ_section_title
;
 Trichalcogenasumanenes containing various chalcogen atoms: synthesis,
 structure, properties, and chemical reactivity
;
_journal_issue 2
_journal_name_full 'Organic Chemistry Frontiers'
_journal_page_first 263
_journal_paper_doi 10.1039/C8QO01220B
_journal_volume 6
_journal_year 2019
_chemical_formula_moiety 'C42 H54 O6 S Se2'
_chemical_formula_sum 'C42 H54 O6 S Se2'
_chemical_formula_weight 844.83
_chemical_melting_point 376
_chemical_name_common 2Se1S
_chemical_name_systematic 2Se1S
_space_group_crystal_system triclinic
_space_group_IT_number 2
_space_group_name_Hall '-P 1'
_space_group_name_H-M_alt 'P -1'
_atom_sites_solution_hydrogens geom
_audit_creation_method SHELXL-2016/6
_audit_update_record
;
2018-09-14 deposited with the CCDC.
2018-12-05 downloaded from the CCDC.
;
_cell_angle_alpha 86.414(2)
_cell_angle_beta 83.365(2)
_cell_angle_gamma 83.373(2)
_cell_formula_units_Z 8
_cell_length_a 14.2879(4)
_cell_length_b 18.0394(7)
_cell_length_c 31.4094(8)
_cell_measurement_reflns_used 11979
_cell_measurement_temperature 174(2)
_cell_measurement_theta_max 28.3510
_cell_measurement_theta_min 3.5150
_cell_volume 7977.7(4)
_computing_cell_refinement
;
CrysAlisPro, Agilent Technologies,
Version 1.171.37.33 (release 27-03-2014 CrysAlis171 .NET)
(compiled Mar 27 2014,17:12:48)
;
_computing_data_collection
;
CrysAlisPro, Agilent Technologies,
Version 1.171.37.33 (release 27-03-2014 CrysAlis171 .NET)
(compiled Mar 27 2014,17:12:48)
;
_computing_data_reduction
;
CrysAlisPro, Agilent Technologies,
Version 1.171.37.33 (release 27-03-2014 CrysAlis171 .NET)
(compiled Mar 27 2014,17:12:48)
;
_computing_molecular_graphics Mercury
_computing_publication_material Mercury
_computing_structure_refinement 'SHELXL-2016/6 (Sheldrick, 2016)'
_computing_structure_solution SIR2004
_diffrn_ambient_temperature 174(2)
_diffrn_detector_area_resol_mean 16.0733
_diffrn_measured_fraction_theta_full 0.997
_diffrn_measured_fraction_theta_max 0.877
_diffrn_measurement_device_type 'SuperNova, Dual, Cu at zero, Eos'
_diffrn_measurement_method '\w scans'
_diffrn_radiation_type MoK\a
_diffrn_radiation_wavelength 0.71073
_diffrn_reflns_av_R_equivalents 0.0652
_diffrn_reflns_av_unetI/netI 0.1482
_diffrn_reflns_Laue_measured_fraction_full 0.997
_diffrn_reflns_Laue_measured_fraction_max 0.877
_diffrn_reflns_limit_h_max 18
_diffrn_reflns_limit_h_min -18
_diffrn_reflns_limit_k_max 23
_diffrn_reflns_limit_k_min -24
_diffrn_reflns_limit_l_max 41
_diffrn_reflns_limit_l_min -42
_diffrn_reflns_number 67786
_diffrn_reflns_point_group_measured_fraction_full 0.997
_diffrn_reflns_point_group_measured_fraction_max 0.877
_diffrn_reflns_theta_full 25.242
_diffrn_reflns_theta_max 28.676
_diffrn_reflns_theta_min 3.298
_diffrn_source 'SuperNova (Mo) X-ray Source'
_exptl_absorpt_coefficient_mu 1.952
_exptl_absorpt_correction_T_max 1.00000
_exptl_absorpt_correction_T_min 0.47081
_exptl_absorpt_correction_type multi-scan
_exptl_absorpt_process_details
;
CrysAlisPro, Agilent Technologies,
Version 1.171.36.28 (release 01-02-2013 CrysAlis171 .NET)
(compiled Feb  1 2013,16:14:44)
Empirical absorption correction using spherical harmonics,
 implemented in SCALE3 ABSPACK scaling algorithm.
;
_exptl_crystal_colour 'pale yellow'
_exptl_crystal_density_diffrn 1.407
_exptl_crystal_density_meas ?
_exptl_crystal_density_method 'not measured'
_exptl_crystal_description needle
_exptl_crystal_F_000 3504
_exptl_crystal_size_max 0.37
_exptl_crystal_size_mid 0.12
_exptl_crystal_size_min 0.07
_refine_diff_density_max 1.064
_refine_diff_density_min -0.826
_refine_diff_density_rms 0.112
_refine_ls_extinction_method none
_refine_ls_goodness_of_fit_ref 1.024
_refine_ls_hydrogen_treatment constr
_refine_ls_matrix_type full
_refine_ls_number_parameters 1861
_refine_ls_number_reflns 36108
_refine_ls_number_restraints 2
_refine_ls_restrained_S_all 1.025
_refine_ls_R_factor_all 0.1470
_refine_ls_R_factor_gt 0.0737
_refine_ls_shift/su_max 1.952
_refine_ls_shift/su_mean 0.011
_refine_ls_structure_factor_coef Fsqd
_refine_ls_weighting_details 'w=1/[\s^2^(Fo^2^)+(0.0595P)^2^+1.4493P] where P=(Fo^2^+2Fc^2^)/3'
_refine_ls_weighting_scheme calc
_refine_ls_wR_factor_gt 0.1493
_refine_ls_wR_factor_ref 0.1919
_reflns_Friedel_coverage 0.000
_reflns_number_gt 19473
_reflns_number_total 36108
_reflns_threshold_expression 'I > 2\s(I)'
_cod_data_source_file c8qo01220b2.cif
_cod_data_source_block 2Se1S
_cod_depositor_comments
;
The following automatic conversions were performed:

data item '_exptl_crystal_density_meas' value 'not measured' was
changed to '?' -- the value is perceived as not measured.

Automatic conversion script
Id: cif_fix_values 6909 2019-04-08 15:41:33Z antanas 
;
_cod_database_code 1554545
_shelx_shelxl_version_number 2016/6
_shelx_space_group_comment
;
The symmetry employed for this shelxl refinement is uniquely defined
by the following loop, which should always be used as a source of
symmetry information in preference to the above space-group names.
They are only intended as comments.
;
_shelx_estimated_absorpt_t_min 0.47081
_shelx_estimated_absorpt_t_max 1.00000

loop_
_space_group_symop_operation_xyz
'x, y, z'
'-x, -y, -z'

loop_
_atom_site_label
_atom_site_type_symbol
_atom_site_fract_x
_atom_site_fract_y
_atom_site_fract_z
_atom_site_U_iso_or_equiv
_atom_site_adp_type
_atom_site_occupancy
_atom_site_site_symmetry_order
_atom_site_calc_flag
_atom_site_refinement_flags_posn
_atom_site_refinement_flags_adp
_atom_site_refinement_flags_occupancy
_atom_site_disorder_assembly
_atom_site_disorder_group
C1A C 0.0503(3) 0.6725(3) 0.26551(17) 0.0243(12) Uani 1 1 d . . . . .
C2A C 0.0350(3) 0.7302(3) 0.29507(17) 0.0247(12) Uani 1 1 d . . . . .
C3A C 0.0291(3) 0.8037(3) 0.27957(17) 0.0257(13) Uani 1 1 d . . . . .
C4A C 0.0375(3) 0.8224(3) 0.23527(17) 0.0249(12) Uani 1 1 d . . . . .
C5A C 0.0533(3) 0.7643(3) 0.20648(17) 0.0241(12) Uani 1 1 d . . . . .
C6A C 0.0595(3) 0.6898(3) 0.22180(17) 0.0252(13) Uani 1 1 d . . . . .
C7A C 0.0124(3) 0.7096(3) 0.33826(17) 0.0261(13) Uani 1 1 d . . . . .
C8A C -0.0178(3) 0.7684(3) 0.36534(17) 0.0253(13) Uani 1 1 d . . . . .
C9A C -0.0241(3) 0.8438(3) 0.34958(18) 0.0285(14) Uani 1 1 d . . . . .
C10A C -0.0028(3) 0.8626(3) 0.30570(17) 0.0246(12) Uani 1 1 d . . . . .
C11A C 0.0144(3) 0.8952(3) 0.22173(17) 0.0246(12) Uani 1 1 d . . . . .
C12A C 0.0069(4) 0.9120(4) 0.17796(19) 0.0315(14) Uani 1 1 d . . . . .
C13A C 0.0235(4) 0.8526(4) 0.14800(18) 0.0312(14) Uani 1 1 d . . . . .
C14A C 0.0442(3) 0.7791(3) 0.16304(17) 0.0281(14) Uani 1 1 d . . . . .
C15A C 0.0586(3) 0.6363(3) 0.19156(16) 0.0249(13) Uani 1 1 d . . . . .
C16A C 0.0509(3) 0.5623(3) 0.20852(18) 0.0285(14) Uani 1 1 d . . . . .
C17A C 0.0416(3) 0.5441(3) 0.25333(18) 0.0269(13) Uani 1 1 d . . . . .
C18A C 0.0393(3) 0.6010(3) 0.28255(17) 0.0254(12) Uani 1 1 d . . . . .
C19A C -0.0195(4) 0.6902(4) 0.43066(18) 0.0373(15) Uani 1 1 d . . . . .
H19A H 0.043114 0.669406 0.418962 0.045 Uiso 1 1 calc R U . . .
H19B H -0.064160 0.655150 0.426831 0.045 Uiso 1 1 calc R U . . .
C20A C -0.0201(4) 0.7023(4) 0.47746(19) 0.0463(17) Uani 1 1 d . . . . .
H20A H 0.031520 0.731150 0.480958 0.056 Uiso 1 1 calc R U . . .
H20B H -0.007907 0.654139 0.492463 0.056 Uiso 1 1 calc R U . . .
C21A C -0.1126(4) 0.7426(4) 0.4987(2) 0.0528(19) Uani 1 1 d . . . . .
H21A H -0.104471 0.750751 0.528259 0.063 Uiso 1 1 calc R U . . .
H21B H -0.124244 0.791231 0.484124 0.063 Uiso 1 1 calc R U . . .
C22A C -0.1975(5) 0.7016(4) 0.4983(2) 0.064(2) Uani 1 1 d . . . . .
H22A H -0.211611 0.699459 0.469307 0.097 Uiso 1 1 calc R U . . .
H22B H -0.250687 0.727147 0.514960 0.097 Uiso 1 1 calc R U . . .
H22C H -0.184639 0.651750 0.510437 0.097 Uiso 1 1 calc R U . . .
C23A C -0.0050(4) 0.9124(4) 0.4108(2) 0.0471(19) Uani 1 1 d . . . . .
H23A H 0.062006 0.900563 0.401662 0.057 Uiso 1 1 calc R U . . .
H23B H -0.022051 0.880138 0.435685 0.057 Uiso 1 1 calc R U . . .
C24A C -0.0248(6) 0.9923(5) 0.4219(3) 0.069(2) Uani 1 1 d . . . . .
H24A H -0.092931 1.005233 0.425355 0.082 Uiso 1 1 calc R U . . .
H24B H -0.002325 0.997100 0.449528 0.082 Uiso 1 1 calc R U . . .
C25A C 0.0155(9) 1.0445(6) 0.3925(4) 0.128(5) Uani 1 1 d . . . . .
H25A H -0.010576 1.043131 0.365395 0.153 Uiso 1 1 calc R U . . .
H25B H 0.083286 1.030354 0.387467 0.153 Uiso 1 1 calc R U . . .
C26A C -0.0023(11) 1.1252(7) 0.4078(5) 0.211(8) Uani 1 1 d . . . . .
H26A H -0.068113 1.143162 0.407438 0.316 Uiso 1 1 calc R U . . .
H26B H 0.035539 1.156840 0.389009 0.316 Uiso 1 1 calc R U . . .
H26C H 0.014692 1.125686 0.436465 0.316 Uiso 1 1 calc R U . . .
C27A C 0.0008(5) 1.0441(4) 0.1793(2) 0.056(2) Uani 1 1 d . . . . .
H27A H 0.066197 1.037998 0.185709 0.067 Uiso 1 1 calc R U . . .
H27B H -0.039920 1.050615 0.206066 0.067 Uiso 1 1 calc R U . . .
C28A C -0.0157(6) 1.1104(4) 0.1497(3) 0.074(2) Uani 1 1 d . . . . .
H28A H 0.023493 1.101852 0.122774 0.088 Uiso 1 1 calc R U . . .
H28B H 0.004442 1.153242 0.161915 0.088 Uiso 1 1 calc R U . . .
C29A C -0.1185(11) 1.1288(6) 0.1407(5) 0.175(8) Uani 1 1 d . . . . .
H29A H -0.118804 1.154646 0.112663 0.210 Uiso 1 1 calc R U . . .
H29B H -0.144969 1.082084 0.138904 0.210 Uiso 1 1 calc R U . . .
C30A C -0.1670(11) 1.1636(11) 0.1643(13) 0.52(3) Uani 1 1 d . . . . .
H30A H -0.170878 1.215064 0.154180 0.778 Uiso 1 1 calc R U . . .
H30B H -0.142655 1.158356 0.191643 0.778 Uiso 1 1 calc R U . . .
H30C H -0.229023 1.146998 0.167089 0.778 Uiso 1 1 calc R U . . .
C31A C 0.0753(5) 0.9129(4) 0.0808(2) 0.057(2) Uani 1 1 d . . . . .
H31A H 0.138610 0.900403 0.089263 0.068 Uiso 1 1 calc R U . . .
H31B H 0.055859 0.965280 0.085651 0.068 Uiso 1 1 calc R U . . .
C32A C 0.0749(8) 0.8990(8) 0.0354(3) 0.127(5) Uani 1 1 d . . . . .
H32A H 0.010040 0.909817 0.028612 0.153 Uiso 1 1 calc R U . . .
H32B H 0.111299 0.935180 0.018809 0.153 Uiso 1 1 calc R U . . .
C33A C 0.1084(19) 0.8300(11) 0.0206(6) 0.35(2) Uani 1 1 d . . . . .
H33A H 0.160173 0.814514 0.037769 0.423 Uiso 1 1 calc R U . . .
H33B H 0.058516 0.799824 0.032112 0.423 Uiso 1 1 calc R U . . .
C34A C 0.1375(16) 0.8013(11) -0.0142(6) 0.299(14) Uani 1 1 d . . . . .
H34A H 0.090453 0.812626 -0.033793 0.448 Uiso 1 1 calc R U . . .
H34B H 0.149537 0.748114 -0.009552 0.448 Uiso 1 1 calc R U . . .
H34C H 0.195070 0.821056 -0.026052 0.448 Uiso 1 1 calc R U . . .
C35A C 0.0809(4) 0.5073(4) 0.14008(18) 0.0382(16) Uani 1 1 d . . . . .
H35A H 0.143968 0.523288 0.137004 0.046 Uiso 1 1 calc R U . . .
H35B H 0.040280 0.543367 0.124382 0.046 Uiso 1 1 calc R U . . .
C36A C 0.0841(5) 0.4308(4) 0.1227(2) 0.062(2) Uani 1 1 d . . . . .
H36A H 0.119550 0.394721 0.140594 0.074 Uiso 1 1 calc R U . . .
H36B H 0.117746 0.431017 0.094020 0.074 Uiso 1 1 calc R U . . .
C37A C -0.0139(6) 0.4058(5) 0.1208(3) 0.092(4) Uani 1 1 d . . . . .
H37A H -0.048480 0.407628 0.149198 0.110 Uiso 1 1 calc R U . . .
H37B H -0.048377 0.440846 0.101917 0.110 Uiso 1 1 calc R U . . .
C38A C -0.0115(9) 0.3302(6) 0.1055(4) 0.155(6) Uani 1 1 d . . . . .
H38A H 0.014909 0.329482 0.075951 0.232 Uiso 1 1 calc R U . . .
H38B H -0.074673 0.315988 0.108061 0.232 Uiso 1 1 calc R U . . .
H38C H 0.027017 0.295589 0.122433 0.232 Uiso 1 1 calc R U . . .
C39A C 0.0999(4) 0.4157(3) 0.2592(2) 0.0401(16) Uani 1 1 d . . . . .
H39A H 0.160221 0.436118 0.253403 0.048 Uiso 1 1 calc R U . . .
H39B H 0.088174 0.391940 0.233743 0.048 Uiso 1 1 calc R U . . .
C40A C 0.1027(5) 0.3588(4) 0.2970(2) 0.0544(19) Uani 1 1 d . . . . .
H40A H 0.040853 0.340696 0.302774 0.065 Uiso 1 1 calc R U . . .
H40B H 0.147980 0.316536 0.288565 0.065 Uiso 1 1 calc R U . . .
C41A C 0.1279(6) 0.3857(5) 0.3373(3) 0.075(2) Uani 1 1 d . . . . .
H41A H 0.079556 0.424580 0.347670 0.090 Uiso 1 1 calc R U . . .
H41B H 0.187513 0.407177 0.331543 0.090 Uiso 1 1 calc R U . . .
C42A C 0.1368(7) 0.3229(5) 0.3716(3) 0.097(3) Uani 1 1 d . . . . .
H42A H 0.077540 0.302112 0.377714 0.146 Uiso 1 1 calc R U . . .
H42B H 0.153283 0.342148 0.397230 0.146 Uiso 1 1 calc R U . . .
H42C H 0.185373 0.284658 0.361564 0.146 Uiso 1 1 calc R U . . .
O1A O -0.0453(2) 0.7599(2) 0.40870(12) 0.0328(10) Uani 1 1 d . . . . .
O2A O -0.0602(2) 0.9012(2) 0.37665(12) 0.0322(10) Uani 1 1 d . . . . .
O3A O -0.0193(3) 0.9797(2) 0.15936(13) 0.0379(10) Uani 1 1 d . . . . .
O4A O 0.0099(3) 0.8669(2) 0.10589(12) 0.0375(10) Uani 1 1 d . . . . .
O5A O 0.0447(2) 0.5027(2) 0.18416(12) 0.0318(10) Uani 1 1 d . . . . .
O6A O 0.0256(2) 0.4743(2) 0.26955(12) 0.0298(9) Uani 1 1 d . . . . .
Se1A Se 0.01434(5) 0.60287(4) 0.34317(2) 0.02859(17) Uani 0.6667 1 d . . P A 1
Se2A Se -0.01796(5) 0.95257(4) 0.27205(2) 0.03114(18) Uani 0.6667 1 d . . P B 1
Se3A Se 0.05440(5) 0.68657(4) 0.13641(2) 0.03241(19) Uani 0.6667 1 d . . P C 1
S1A S 0.01434(5) 0.60287(4) 0.34317(2) 0.02859(17) Uani 0.3333 1 d . . P A 2
S2A S -0.01796(5) 0.95257(4) 0.27205(2) 0.03114(18) Uani 0.3333 1 d . . P B 2
S3A S 0.05440(5) 0.68657(4) 0.13641(2) 0.03241(19) Uani 0.3333 1 d . . P C 2
C1B C 0.2792(3) 0.7669(3) 0.29221(17) 0.0252(13) Uani 1 1 d . . . . .
C2B C 0.2806(3) 0.8211(3) 0.25767(17) 0.0260(13) Uani 1 1 d . . . . .
C3B C 0.2941(3) 0.7974(3) 0.21573(18) 0.0271(13) Uani 1 1 d . . . . .
C4B C 0.3077(3) 0.7208(3) 0.20804(18) 0.0268(13) Uani 1 1 d . . . . .
C5B C 0.3059(3) 0.6689(3) 0.24210(18) 0.0266(13) Uani 1 1 d . . . . .
C6B C 0.2924(3) 0.6914(3) 0.28512(17) 0.0245(13) Uani 1 1 d . . . . .
C7B C 0.2524(3) 0.8953(3) 0.26728(17) 0.0243(12) Uani 1 1 d . . . . .
C8B C 0.2408(3) 0.9464(3) 0.23197(18) 0.0267(13) Uani 1 1 d . . . . .
C9B C 0.2560(4) 0.9233(3) 0.18839(19) 0.0302(13) Uani 1 1 d . . . . .
C10B C 0.2802(3) 0.8469(3) 0.18082(17) 0.0274(13) Uani 1 1 d . . . . .
C11B C 0.3071(3) 0.7019(3) 0.16575(17) 0.0261(13) Uani 1 1 d . . . . .
C12B C 0.3063(4) 0.6247(4) 0.15966(19) 0.0328(15) Uani 1 1 d . . . . .
C13B C 0.3040(4) 0.5715(3) 0.1947(2) 0.0325(15) Uani 1 1 d . . . . .
C14B C 0.3020(3) 0.5931(3) 0.23688(18) 0.0295(14) Uani 1 1 d . . . . .
C15B C 0.2765(3) 0.6366(3) 0.31700(17) 0.0244(12) Uani 1 1 d . . . . .
C16B C 0.2484(3) 0.6622(3) 0.35850(18) 0.0277(13) Uani 1 1 d . . . . .
C17B C 0.2343(3) 0.7392(3) 0.36611(17) 0.0263(13) Uani 1 1 d . . . . .
C18B C 0.2482(3) 0.7930(3) 0.33250(18) 0.0276(13) Uani 1 1 d . . . . .
C19B C 0.2188(4) 1.0551(3) 0.2735(2) 0.0404(16) Uani 1 1 d . . . . .
H19C H 0.278464 1.037875 0.284689 0.048 Uiso 1 1 calc R U . . .
H19D H 0.167465 1.042040 0.294636 0.048 Uiso 1 1 calc R U . . .
C20B C 0.2110(5) 1.1383(4) 0.2643(2) 0.0506(19) Uani 1 1 d . . . . .
H20C H 0.265540 1.150086 0.244781 0.061 Uiso 1 1 calc R U . . .
H20D H 0.213913 1.162207 0.290916 0.061 Uiso 1 1 calc R U . . .
C21B C 0.1216(5) 1.1719(4) 0.2451(2) 0.061(2) Uani 1 1 d . . . . .
H21C H 0.126956 1.224175 0.237082 0.073 Uiso 1 1 calc R U . . .
H21D H 0.116615 1.146654 0.219243 0.073 Uiso 1 1 calc R U . . .
C22B C 0.0322(6) 1.1658(5) 0.2756(3) 0.088(3) Uani 1 1 d . . . . .
H22D H 0.021720 1.114239 0.280588 0.132 Uiso 1 1 calc R U . . .
H22E H -0.020835 1.192816 0.263218 0.132 Uiso 1 1 calc R U . . .
H22F H 0.039009 1.186612 0.302346 0.132 Uiso 1 1 calc R U . . .
C23B C 0.3105(5) 1.0243(5) 0.1447(3) 0.067(2) Uani 1 1 d . . . . .
H23C H 0.367047 0.997141 0.130728 0.081 Uiso 1 1 calc R U . . .
H23D H 0.326874 1.042331 0.171079 0.081 Uiso 1 1 calc R U . . .
C24B C 0.2813(11) 1.0874(9) 0.1172(4) 0.201(9) Uani 1 1 d . . . . .
H24C H 0.230834 1.117828 0.133525 0.242 Uiso 1 1 calc R U . . .
H24D H 0.334287 1.116939 0.111301 0.242 Uiso 1 1 calc R U . . .
C25B C 0.2502(13) 1.0760(11) 0.0785(4) 0.200(9) Uani 1 1 d . . . . .
H25C H 0.201162 1.042504 0.082379 0.240 Uiso 1 1 calc R U . . .
H25D H 0.302112 1.054930 0.058712 0.240 Uiso 1 1 calc R U . . .
C26B C 0.2092(12) 1.1571(10) 0.0612(6) 0.249(11) Uani 1 1 d . . . . .
H26D H 0.144098 1.167491 0.072726 0.373 Uiso 1 1 calc R U . . .
H26E H 0.213349 1.158592 0.030408 0.373 Uiso 1 1 calc R U . . .
H26F H 0.245439 1.193974 0.069940 0.373 Uiso 1 1 calc R U . . .
C27B C 0.3319(5) 0.6362(4) 0.08271(19) 0.050(2) Uani 1 1 d . . . . .
H27C H 0.387476 0.660257 0.086471 0.060 Uiso 1 1 calc R U . . .
H27D H 0.281770 0.674573 0.075782 0.060 Uiso 1 1 calc R U . . .
C28B C 0.3547(6) 0.5822(5) 0.0468(2) 0.088(3) Uani 1 1 d . . . . .
H28C H 0.370088 0.610862 0.020274 0.105 Uiso 1 1 calc R U . . .
H28D H 0.411099 0.549465 0.052499 0.105 Uiso 1 1 calc R U . . .
C29B C 0.2822(7) 0.5366(6) 0.0403(3) 0.101(4) Uani 1 1 d . . . . .
H29C H 0.264793 0.507659 0.066479 0.121 Uiso 1 1 calc R U . . .
H29D H 0.305345 0.502234 0.017906 0.121 Uiso 1 1 calc R U . . .
C30B C 0.1896(9) 0.5912(9) 0.0263(4) 0.171(7) Uani 1 1 d . . . . .
H30D H 0.169722 0.627300 0.047651 0.257 Uiso 1 1 calc R U . . .
H30E H 0.138797 0.561735 0.023905 0.257 Uiso 1 1 calc R U . . .
H30F H 0.205984 0.616636 -0.000852 0.257 Uiso 1 1 calc R U . . .
C31B C 0.3827(4) 0.4566(4) 0.1681(2) 0.055(2) Uani 1 1 d . . . . .
H31C H 0.406567 0.485210 0.142824 0.066 Uiso 1 1 calc R U . . .
H31D H 0.430245 0.452174 0.188125 0.066 Uiso 1 1 calc R U . . .
C32B C 0.3712(10) 0.3889(6) 0.1570(6) 0.307(15) Uani 1 1 d . . . . .
H32C H 0.433941 0.364576 0.148074 0.368 Uiso 1 1 calc R U . . .
H32D H 0.337900 0.395633 0.131532 0.368 Uiso 1 1 calc R U . . .
C33B C 0.3224(7) 0.3345(5) 0.1863(4) 0.130(6) Uani 1 1 d . . . . .
H33C H 0.265291 0.358344 0.201815 0.156 Uiso 1 1 calc R U . . .
H33D H 0.363599 0.310123 0.206596 0.156 Uiso 1 1 calc R U . . .
C34B C 0.2993(9) 0.2799(9) 0.1552(5) 0.204(8) Uani 1 1 d . . . . .
H34D H 0.278245 0.306978 0.130119 0.306 Uiso 1 1 calc R U . . .
H34E H 0.250012 0.251721 0.168759 0.306 Uiso 1 1 calc R U . . .
H34F H 0.354881 0.246545 0.147073 0.306 Uiso 1 1 calc R U . . .
C35B C 0.2620(4) 0.5400(3) 0.39415(19) 0.0351(14) Uani 1 1 d . . . . .
H35C H 0.326514 0.533856 0.380290 0.042 Uiso 1 1 calc R U . . .
H35D H 0.223025 0.513783 0.378140 0.042 Uiso 1 1 calc R U . . .
C36B C 0.2592(4) 0.5080(4) 0.4392(2) 0.0493(18) Uani 1 1 d . . . . .
H36C H 0.305693 0.529670 0.453387 0.059 Uiso 1 1 calc R U . . .
H36D H 0.278120 0.454688 0.438512 0.059 Uiso 1 1 calc R U . . .
C37B C 0.1636(5) 0.5206(5) 0.4659(2) 0.061(2) Uani 1 1 d . . . . .
H37C H 0.168647 0.497035 0.494325 0.073 Uiso 1 1 calc R U . . .
H37D H 0.147174 0.573799 0.469187 0.073 Uiso 1 1 calc R U . . .
C38B C 0.0851(9) 0.4898(8) 0.4464(4) 0.168(6) Uani 1 1 d . . . . .
H38D H 0.077829 0.514474 0.418765 0.253 Uiso 1 1 calc R U . . .
H38E H 0.026803 0.498392 0.464781 0.253 Uiso 1 1 calc R U . . .
H38F H 0.100753 0.437154 0.443134 0.253 Uiso 1 1 calc R U . . .
C39B C 0.2564(5) 0.7445(4) 0.44058(19) 0.0471(18) Uani 1 1 d . . . . .
H39C H 0.322933 0.740050 0.429463 0.057 Uiso 1 1 calc R U . . .
H39D H 0.242100 0.697238 0.454834 0.057 Uiso 1 1 calc R U . . .
C40B C 0.2343(7) 0.8075(6) 0.4721(3) 0.095(3) Uani 1 1 d . . . . .
H40C H 0.166604 0.813898 0.480808 0.114 Uiso 1 1 calc R U . . .
H40D H 0.265908 0.793006 0.497526 0.114 Uiso 1 1 calc R U . . .
C41B C 0.2629(7) 0.8766(6) 0.4547(3) 0.111(4) Uani 1 1 d . . . . .
H41C H 0.233512 0.890482 0.428629 0.133 Uiso 1 1 calc R U . . .
H41D H 0.331114 0.871269 0.447335 0.133 Uiso 1 1 calc R U . . .
C42B C 0.2349(6) 0.9397(5) 0.4871(3) 0.090(3) Uani 1 1 d . . . . .
H42D H 0.167074 0.949780 0.491499 0.135 Uiso 1 1 calc R U . . .
H42E H 0.261680 0.984239 0.475837 0.135 Uiso 1 1 calc R U . . .
H42F H 0.258569 0.923959 0.514007 0.135 Uiso 1 1 calc R U . . .
O1B O 0.2137(3) 1.0214(2) 0.23416(13) 0.0345(10) Uani 1 1 d . . . . .
O2B O 0.2395(3) 0.9739(2) 0.15531(13) 0.0397(10) Uani 1 1 d . . . . .
O3B O 0.3023(3) 0.5949(2) 0.12096(12) 0.0392(11) Uani 1 1 d . . . . .
O4B O 0.2971(3) 0.4972(2) 0.18767(13) 0.0375(11) Uani 1 1 d . . . . .
O5B O 0.2275(2) 0.6176(2) 0.39449(12) 0.0318(9) Uani 1 1 d . . . . .
O6B O 0.1979(2) 0.7639(2) 0.40618(12) 0.0321(10) Uani 1 1 d . . . . .
Se1B Se 0.22477(5) 0.89864(4) 0.32844(2) 0.02751(17) Uani 0.6667 1 d . . P D 1
Se2B Se 0.29222(5) 0.79194(5) 0.13080(2) 0.03338(19) Uani 0.6667 1 d . . P E 1
Se3B Se 0.28671(5) 0.54265(4) 0.29082(2) 0.03162(18) Uani 0.6667 1 d . . P F 1
S1B S 0.22477(5) 0.89864(4) 0.32844(2) 0.02751(17) Uani 0.3333 1 d . . P D 2
S2B S 0.29222(5) 0.79194(5) 0.13080(2) 0.03338(19) Uani 0.3333 1 d . . P E 2
S3B S 0.28671(5) 0.54265(4) 0.29082(2) 0.03162(18) Uani 0.3333 1 d . . P F 2
C1C C 0.5373(3) 0.8155(3) 0.23905(16) 0.0242(12) Uani 1 1 d . . . . .
C2C C 0.5535(3) 0.7587(3) 0.20915(16) 0.0235(12) Uani 1 1 d . . . . .
C3C C 0.5601(3) 0.6846(3) 0.22376(16) 0.0249(13) Uani 1 1 d . . . . .
C4C C 0.5514(3) 0.6645(3) 0.26813(17) 0.0263(13) Uani 1 1 d . . . . .
C5C C 0.5349(3) 0.7219(3) 0.29670(17) 0.0290(14) Uani 1 1 d . . . . .
C6C C 0.5294(3) 0.7963(3) 0.28290(17) 0.0270(13) Uani 1 1 d . . . . .
C7C C 0.5452(3) 0.7818(3) 0.16633(17) 0.0273(13) Uani 1 1 d . . . . .
C8C C 0.5481(3) 0.7230(3) 0.13840(17) 0.0287(13) Uani 1 1 d . . . . .
C9C C 0.5545(3) 0.6460(3) 0.15357(17) 0.0281(14) Uani 1 1 d . . . . .
C10C C 0.5586(3) 0.6272(3) 0.19690(17) 0.0268(13) Uani 1 1 d . . . . .
C11C C 0.5427(3) 0.5906(3) 0.28064(17) 0.0253(13) Uani 1 1 d . . . . .
C12C C 0.5188(3) 0.5743(3) 0.32438(18) 0.0273(13) Uani 1 1 d . . . . .
C13C C 0.5025(3) 0.6327(3) 0.35435(17) 0.0260(13) Uani 1 1 d . . . . .
C14C C 0.5085(3) 0.7063(3) 0.34030(16) 0.0244(12) Uani 1 1 d . . . . .
C15C C 0.4964(3) 0.8495(3) 0.31339(17) 0.0272(13) Uani 1 1 d . . . . .
C16C C 0.4748(4) 0.9236(3) 0.29751(18) 0.0301(14) Uani 1 1 d . . . . .
C17C C 0.4847(4) 0.9435(3) 0.25265(17) 0.0269(13) Uani 1 1 d . . . . .
C18C C 0.5143(3) 0.8879(3) 0.22287(16) 0.0246(13) Uani 1 1 d . . . . .
C19C C 0.5547(4) 0.8032(4) 0.07363(18) 0.0422(16) Uani 1 1 d . . . . .
H19E H 0.610509 0.820912 0.082707 0.051 Uiso 1 1 calc R U . . .
H19F H 0.500798 0.839906 0.080556 0.051 Uiso 1 1 calc R U . . .
C20C C 0.5688(6) 0.7925(5) 0.0263(2) 0.067(2) Uani 1 1 d . . . . .
H20E H 0.582426 0.839510 0.011467 0.080 Uiso 1 1 calc R U . . .
H20F H 0.623669 0.756392 0.020045 0.080 Uiso 1 1 calc R U . . .
C21C C 0.4872(8) 0.7669(7) 0.0090(3) 0.136(5) Uani 1 1 d . . . . .
H21E H 0.433263 0.804664 0.012893 0.163 Uiso 1 1 calc R U . . .
H21F H 0.470441 0.721559 0.024816 0.163 Uiso 1 1 calc R U . . .
C22C C 0.5088(12) 0.7520(9) -0.0381(3) 0.221(9) Uani 1 1 d . . . . .
H22G H 0.512956 0.798432 -0.054430 0.331 Uiso 1 1 calc R U . . .
H22H H 0.459195 0.726933 -0.047021 0.331 Uiso 1 1 calc R U . . .
H22I H 0.568030 0.720975 -0.042639 0.331 Uiso 1 1 calc R U . . .
C23C C 0.6267(5) 0.5799(4) 0.0920(2) 0.049(2) Uani 1 1 d . . . . .
H23E H 0.679817 0.604656 0.098388 0.059 Uiso 1 1 calc R U . . .
H23F H 0.607210 0.600905 0.064776 0.059 Uiso 1 1 calc R U . . .
C24C C 0.6547(10) 0.5004(6) 0.0892(4) 0.168(7) Uani 1 1 d . . . . .
H24E H 0.640371 0.493478 0.060328 0.201 Uiso 1 1 calc R U . . .
H24F H 0.723144 0.499777 0.086315 0.201 Uiso 1 1 calc R U . . .
C25C C 0.6476(14) 0.4442(8) 0.1036(7) 0.328(18) Uani 1 1 d . . . . .
H25E H 0.579844 0.442815 0.104026 0.394 Uiso 1 1 calc R U . . .
H25F H 0.656163 0.452057 0.133160 0.394 Uiso 1 1 calc R U . . .
C26C C 0.6807(8) 0.3644(6) 0.1015(4) 0.128(4) Uani 1 1 d . . . . .
H26G H 0.631396 0.338371 0.093102 0.192 Uiso 1 1 calc R U . . .
H26H H 0.696941 0.344879 0.129121 0.192 Uiso 1 1 calc R U . . .
H26I H 0.735565 0.357756 0.080760 0.192 Uiso 1 1 calc R U . . .
C27C C 0.5500(4) 0.4413(3) 0.3203(2) 0.0433(17) Uani 1 1 d . . . . .
H27E H 0.617392 0.445647 0.314826 0.052 Uiso 1 1 calc R U . . .
H27F H 0.525501 0.438395 0.292961 0.052 Uiso 1 1 calc R U . . .
C28C C 0.5339(5) 0.3728(4) 0.3476(2) 0.054(2) Uani 1 1 d . . . . .
H28E H 0.551994 0.379374 0.375812 0.065 Uiso 1 1 calc R U . . .
H28F H 0.575561 0.331299 0.335428 0.065 Uiso 1 1 calc R U . . .
C29C C 0.4336(6) 0.3520(5) 0.3528(3) 0.078(3) Uani 1 1 d . . . . .
H29E H 0.425623 0.316865 0.377255 0.094 Uiso 1 1 calc R U . . .
H29F H 0.389834 0.396428 0.358577 0.094 Uiso 1 1 calc R U . . .
C30C C 0.4097(7) 0.3177(7) 0.3134(4) 0.141(5) Uani 1 1 d . . . . .
H30G H 0.425767 0.349310 0.288472 0.211 Uiso 1 1 calc R U . . .
H30H H 0.343139 0.312589 0.316103 0.211 Uiso 1 1 calc R U . . .
H30I H 0.445124 0.269393 0.310415 0.211 Uiso 1 1 calc R U . . .
C31C C 0.5409(5) 0.5686(4) 0.42013(19) 0.0461(17) Uani 1 1 d . . . . .
H31E H 0.602916 0.565279 0.403687 0.055 Uiso 1 1 calc R U . . .
H31F H 0.521458 0.518605 0.424252 0.055 Uiso 1 1 calc R U . . .
C32C C 0.5467(8) 0.5978(7) 0.4613(3) 0.135(5) Uani 1 1 d . . . . .
H32E H 0.562182 0.553262 0.479130 0.162 Uiso 1 1 calc R U . . .
H32F H 0.604473 0.622092 0.456585 0.162 Uiso 1 1 calc R U . . .
C33C C 0.4945(10) 0.6389(9) 0.4864(4) 0.224(10) Uani 1 1 d . . . . .
H33E H 0.435346 0.616538 0.490077 0.269 Uiso 1 1 calc R U . . .
H33F H 0.481969 0.684901 0.469284 0.269 Uiso 1 1 calc R U . . .
C34C C 0.5022(8) 0.6641(6) 0.5283(3) 0.121(4) Uani 1 1 d . . . . .
H34G H 0.540301 0.626690 0.543762 0.181 Uiso 1 1 calc R U . . .
H34H H 0.440194 0.672546 0.543681 0.181 Uiso 1 1 calc R U . . .
H34I H 0.531382 0.709741 0.525421 0.181 Uiso 1 1 calc R U . . .
C35C C 0.4528(4) 0.9752(4) 0.36683(19) 0.0423(17) Uani 1 1 d . . . . .
H35E H 0.518935 0.959885 0.370280 0.051 Uiso 1 1 calc R U . . .
H35F H 0.415162 0.937659 0.381181 0.051 Uiso 1 1 calc R U . . .
C36C C 0.4219(5) 1.0500(4) 0.3858(2) 0.056(2) Uani 1 1 d . . . . .
H36E H 0.460373 1.086394 0.370654 0.067 Uiso 1 1 calc R U . . .
H36F H 0.435122 1.046486 0.415465 0.067 Uiso 1 1 calc R U . . .
C37C C 0.3190(5) 1.0790(5) 0.3843(2) 0.067(2) Uani 1 1 d . . . . .
H37E H 0.307730 1.089839 0.354543 0.081 Uiso 1 1 calc R U . . .
H37F H 0.280415 1.039988 0.395701 0.081 Uiso 1 1 calc R U . . .
C38C C 0.2877(7) 1.1477(5) 0.4087(3) 0.108(4) Uani 1 1 d . . . . .
H38G H 0.292182 1.136204 0.438737 0.161 Uiso 1 1 calc R U . . .
H38H H 0.223201 1.165012 0.404460 0.161 Uiso 1 1 calc R U . . .
H38I H 0.327572 1.185913 0.398704 0.161 Uiso 1 1 calc R U . . .
C39C C 0.5038(5) 1.0739(4) 0.2510(2) 0.0510(19) Uani 1 1 d . . . . .
H39E H 0.568023 1.055404 0.256388 0.061 Uiso 1 1 calc R U . . .
H39F H 0.470077 1.093453 0.277253 0.061 Uiso 1 1 calc R U . . .
C40C C 0.5047(5) 1.1349(4) 0.2150(2) 0.061(2) Uani 1 1 d . . . . .
H40E H 0.440557 1.147534 0.207537 0.073 Uiso 1 1 calc R U . . .
H40F H 0.524806 1.179233 0.225547 0.073 Uiso 1 1 calc R U . . .
C41C C 0.5674(6) 1.1136(5) 0.1759(3) 0.080(3) Uani 1 1 d . . . . .
H41E H 0.545357 1.071042 0.164172 0.096 Uiso 1 1 calc R U . . .
H41F H 0.631129 1.098659 0.183340 0.096 Uiso 1 1 calc R U . . .
C42C C 0.5696(7) 1.1772(6) 0.1422(3) 0.108(4) Uani 1 1 d . . . . .
H42G H 0.506579 1.192212 0.134856 0.162 Uiso 1 1 calc R U . . .
H42H H 0.609737 1.161069 0.117085 0.162 Uiso 1 1 calc R U . . .
H42I H 0.593883 1.218639 0.153299 0.162 Uiso 1 1 calc R U . . .
O1C O 0.5386(3) 0.7328(2) 0.09508(12) 0.0369(11) Uani 1 1 d . . . . .
O2C O 0.5489(3) 0.5913(2) 0.12556(12) 0.0347(10) Uani 1 1 d . . . . .
O3C O 0.5030(2) 0.5050(2) 0.34177(12) 0.0326(10) Uani 1 1 d . . . . .
O4C O 0.4741(2) 0.6156(2) 0.39671(11) 0.0319(10) Uani 1 1 d . . . . .
O5C O 0.4395(2) 0.9832(2) 0.32226(12) 0.0336(10) Uani 1 1 d . . . . .
O6C O 0.4563(3) 1.0145(2) 0.23688(13) 0.0349(10) Uani 1 1 d . . . . .
Se1C Se 0.52041(5) 0.88801(4) 0.16227(2) 0.03126(18) Uani 0.6667 1 d . . P G 1
Se2C Se 0.55347(5) 0.53640(4) 0.22929(2) 0.03024(18) Uani 0.6667 1 d . . P H 1
Se3C Se 0.47899(5) 0.79777(4) 0.36817(2) 0.03001(18) Uani 0.6667 1 d . . P I 1
S1C S 0.52041(5) 0.88801(4) 0.16227(2) 0.03126(18) Uani 0.3333 1 d . . P G 2
S2C S 0.55347(5) 0.53640(4) 0.22929(2) 0.03024(18) Uani 0.3333 1 d . . P H 2
S3C S 0.47899(5) 0.79777(4) 0.36817(2) 0.03001(18) Uani 0.3333 1 d . . P I 2
C1D C 0.8078(3) 0.7247(3) 0.21064(17) 0.0235(12) Uani 1 1 d . . . . .
C2D C 0.8076(3) 0.6706(3) 0.24476(17) 0.0241(12) Uani 1 1 d . . . . .
C3D C 0.7924(3) 0.6932(3) 0.28640(17) 0.0255(13) Uani 1 1 d . . . . .
C4D C 0.7797(3) 0.7700(3) 0.29440(17) 0.0263(13) Uani 1 1 d . . . . .
C5D C 0.7801(3) 0.8228(3) 0.26059(16) 0.0231(12) Uani 1 1 d . . . . .
C6D C 0.7949(3) 0.8005(3) 0.21783(17) 0.0246(13) Uani 1 1 d . . . . .
C7D C 0.8045(3) 0.5968(3) 0.23485(17) 0.0255(13) Uani 1 1 d . . . . .
C8D C 0.7891(3) 0.5452(3) 0.26947(19) 0.0283(13) Uani 1 1 d . . . . .
C9D C 0.7734(4) 0.5685(3) 0.31239(18) 0.0287(13) Uani 1 1 d . . . . .
C10D C 0.7735(3) 0.6437(3) 0.32072(17) 0.0285(13) Uani 1 1 d . . . . .
C11D C 0.7492(3) 0.7887(3) 0.33698(16) 0.0260(13) Uani 1 1 d . . . . .
C12D C 0.7218(3) 0.8655(3) 0.34361(18) 0.0278(14) Uani 1 1 d . . . . .
C13D C 0.7222(4) 0.9192(3) 0.30821(18) 0.0288(13) Uani 1 1 d . . . . .
C14D C 0.7495(3) 0.8971(3) 0.26674(17) 0.0261(13) Uani 1 1 d . . . . .
C15D C 0.7779(3) 0.8546(3) 0.18598(17) 0.0264(13) Uani 1 1 d . . . . .
C16D C 0.7772(4) 0.8307(3) 0.14456(18) 0.0305(14) Uani 1 1 d . . . . .
C17D C 0.7912(4) 0.7522(4) 0.13666(18) 0.0313(15) Uani 1 1 d . . . . .
C18D C 0.8040(3) 0.6989(3) 0.17019(17) 0.0269(13) Uani 1 1 d . . . . .
C19D C 0.8226(4) 0.4362(3) 0.22732(19) 0.0362(15) Uani 1 1 d . . . . .
H19G H 0.881319 0.456068 0.216157 0.043 Uiso 1 1 calc R U . . .
H19H H 0.778201 0.446108 0.205968 0.043 Uiso 1 1 calc R U . . .
C20D C 0.8403(5) 0.3531(4) 0.2379(2) 0.050(2) Uani 1 1 d . . . . .
H20G H 0.865464 0.328653 0.211657 0.060 Uiso 1 1 calc R U . . .
H20H H 0.888747 0.344800 0.257411 0.060 Uiso 1 1 calc R U . . .
C21D C 0.7558(6) 0.3165(5) 0.2575(3) 0.088(3) Uani 1 1 d . . . . .
H21G H 0.776588 0.264724 0.265089 0.106 Uiso 1 1 calc R U . . .
H21H H 0.731306 0.340507 0.283868 0.106 Uiso 1 1 calc R U . . .
C22D C 0.6813(7) 0.3178(7) 0.2320(4) 0.126(5) Uani 1 1 d . . . . .
H22J H 0.659164 0.368709 0.224385 0.188 Uiso 1 1 calc R U . . .
H22K H 0.630351 0.293952 0.247654 0.188 Uiso 1 1 calc R U . . .
H22L H 0.703344 0.291814 0.206336 0.188 Uiso 1 1 calc R U . . .
C23D C 0.8289(5) 0.4679(5) 0.3590(3) 0.071(2) Uani 1 1 d . . . . .
H23G H 0.869603 0.495660 0.373159 0.085 Uiso 1 1 calc R U . . .
H23H H 0.866190 0.445062 0.334459 0.085 Uiso 1 1 calc R U . . .
C24D C 0.7901(9) 0.4093(10) 0.3892(6) 0.207(9) Uani 1 1 d . . . . .
H24G H 0.745194 0.385238 0.375443 0.248 Uiso 1 1 calc R U . . .
H24H H 0.756190 0.432831 0.414293 0.248 Uiso 1 1 calc R U . . .
C25D C 0.8672(11) 0.3500(14) 0.4036(7) 0.271(13) Uani 1 1 d . . . . .
H25G H 0.891847 0.315935 0.381242 0.325 Uiso 1 1 calc R U . . .
H25H H 0.918845 0.371751 0.413887 0.325 Uiso 1 1 calc R U . . .
C26D C 0.8132(17) 0.3180(17) 0.4351(8) 0.364(18) Uani 1 1 d . . . . .
H26J H 0.770662 0.355762 0.449726 0.546 Uiso 1 1 calc R U . . .
H26K H 0.852547 0.291249 0.455039 0.546 Uiso 1 1 calc R U . . .
H26L H 0.777212 0.283935 0.423434 0.546 Uiso 1 1 calc R U . . .
C27D C 0.7166(4) 0.8507(4) 0.42006(17) 0.0350(15) Uani 1 1 d . . . . .
H27G H 0.782737 0.830440 0.415832 0.042 Uiso 1 1 calc R U . . .
H27H H 0.678255 0.809418 0.425897 0.042 Uiso 1 1 calc R U . . .
C28D C 0.7001(4) 0.9020(4) 0.45715(19) 0.0430(17) Uani 1 1 d . . . . .
H28G H 0.723673 0.875064 0.482128 0.052 Uiso 1 1 calc R U . . .
H28H H 0.737073 0.943824 0.449973 0.052 Uiso 1 1 calc R U . . .
C29D C 0.5982(5) 0.9322(4) 0.4689(2) 0.054(2) Uani 1 1 d . . . . .
H29G H 0.595682 0.967454 0.491187 0.065 Uiso 1 1 calc R U . . .
H29H H 0.574681 0.959434 0.443972 0.065 Uiso 1 1 calc R U . . .
C30D C 0.5337(5) 0.8740(5) 0.4842(3) 0.077(3) Uani 1 1 d . . . . .
H30J H 0.535284 0.838892 0.462354 0.116 Uiso 1 1 calc R U . . .
H30K H 0.470174 0.897512 0.490359 0.116 Uiso 1 1 calc R U . . .
H30L H 0.554296 0.848391 0.509773 0.116 Uiso 1 1 calc R U . . .
C31D C 0.7552(6) 1.0379(5) 0.3237(4) 0.115(5) Uani 1 1 d . . . . .
H31G H 0.798268 1.042019 0.297603 0.138 Uiso 1 1 calc R U . . .
H31H H 0.791699 1.014912 0.346135 0.138 Uiso 1 1 calc R U . . .
C32D C 0.7153(10) 1.1113(7) 0.3355(4) 0.147(6) Uani 1 1 d . . . . .
H32G H 0.661321 1.128119 0.319910 0.176 Uiso 1 1 calc R U . . .
H32H H 0.762070 1.146519 0.329125 0.176 Uiso 1 1 calc R U . . .
C33D C 0.6853(9) 1.1052(8) 0.3827(4) 0.153(6) Uani 1 1 d . . . . .
H33G H 0.645863 1.064581 0.388544 0.183 Uiso 1 1 calc R U . . .
H33H H 0.741203 1.092373 0.397547 0.183 Uiso 1 1 calc R U . . .
C34D C 0.6320(9) 1.1744(7) 0.4004(4) 0.153(6) Uani 1 1 d . . . . .
H34J H 0.673500 1.212856 0.398895 0.230 Uiso 1 1 calc R U . . .
H34K H 0.607906 1.164282 0.429726 0.230 Uiso 1 1 calc R U . . .
H34L H 0.580103 1.190543 0.383898 0.230 Uiso 1 1 calc R U . . .
C35D C 0.7718(4) 0.9528(4) 0.11009(19) 0.0400(16) Uani 1 1 d . . . . .
H35G H 0.831475 0.958130 0.120839 0.048 Uiso 1 1 calc R U . . .
H35H H 0.720931 0.977623 0.129060 0.048 Uiso 1 1 calc R U . . .
C36D C 0.7708(6) 0.9874(5) 0.0659(2) 0.067(2) Uani 1 1 d . . . . .
H36G H 0.820087 0.960533 0.047030 0.081 Uiso 1 1 calc R U . . .
H36H H 0.785372 1.038565 0.065953 0.081 Uiso 1 1 calc R U . . .
C37D C 0.6755(12) 0.9870(8) 0.0480(4) 0.169(8) Uani 1 1 d . . . . .
H37G H 0.692445 0.961685 0.021400 0.203 Uiso 1 1 calc R U . . .
H37H H 0.643318 0.951693 0.067417 0.203 Uiso 1 1 calc R U . . .
C38D C 0.6191(14) 1.0289(12) 0.0405(12) 0.44(3) Uani 1 1 d . . . . .
H38J H 0.560036 1.015401 0.054909 0.665 Uiso 1 1 calc R U . . .
H38K H 0.615986 1.032502 0.010101 0.665 Uiso 1 1 calc R U . . .
H38L H 0.631097 1.076212 0.049920 0.665 Uiso 1 1 calc R U . . .
C39D C 0.8551(5) 0.7485(4) 0.0625(2) 0.063(2) Uani 1 1 d . . . . .
H39G H 0.916798 0.740822 0.073107 0.075 Uiso 1 1 calc R U . . .
H39H H 0.843086 0.800673 0.053131 0.075 Uiso 1 1 calc R U . . .
C40D C 0.8538(7) 0.7006(8) 0.0263(3) 0.123(5) Uani 1 1 d D . . . .
H40G H 0.887929 0.719892 0.000185 0.148 Uiso 1 1 calc R U . . .
H40H H 0.789701 0.694313 0.021061 0.148 Uiso 1 1 calc R U . . .
C41D C 0.9080(10) 0.6247(10) 0.0448(4) 0.178(7) Uani 1 1 d D . . . .
H41G H 0.974044 0.629674 0.047026 0.214 Uiso 1 1 calc R U . . .
H41H H 0.877707 0.608693 0.072528 0.214 Uiso 1 1 calc R U . . .
C42D C 0.8981(15) 0.5756(12) 0.0129(5) 0.355(19) Uani 1 1 d D . . . .
H42J H 0.867020 0.602758 -0.009705 0.532 Uiso 1 1 calc R U . . .
H42K H 0.860938 0.536963 0.025205 0.532 Uiso 1 1 calc R U . . .
H42L H 0.959597 0.553667 0.001558 0.532 Uiso 1 1 calc R U . . .
O1D O 0.7839(3) 0.4701(2) 0.26672(12) 0.0346(10) Uani 1 1 d . . . . .
O2D O 0.7501(3) 0.5177(2) 0.34501(13) 0.0366(10) Uani 1 1 d . . . . .
O3D O 0.6908(2) 0.8937(2) 0.38272(12) 0.0325(10) Uani 1 1 d . . . . .
O4D O 0.6864(3) 0.9913(2) 0.31691(13) 0.0360(10) Uani 1 1 d . . . . .
O5D O 0.7597(3) 0.8760(2) 0.10897(12) 0.0356(10) Uani 1 1 d . . . . .
O6D O 0.7826(3) 0.7295(2) 0.09615(12) 0.0344(10) Uani 1 1 d . . . . .
Se1D Se 0.80964(5) 0.59390(4) 0.17353(2) 0.03053(18) Uani 0.6667 1 d . . P J 1
Se2D Se 0.74231(5) 0.69671(4) 0.37142(2) 0.02728(17) Uani 0.6667 1 d . . P K 1
Se3D Se 0.74514(5) 0.94857(4) 0.21254(2) 0.03242(19) Uani 0.6667 1 d . . P L 1
S1D S 0.80964(5) 0.59390(4) 0.17353(2) 0.03053(18) Uani 0.3333 1 d . . P J 2
S2D S 0.74231(5) 0.69671(4) 0.37142(2) 0.02728(17) Uani 0.3333 1 d . . P K 2
S3D S 0.74514(5) 0.94857(4) 0.21254(2) 0.03242(19) Uani 0.3333 1 d . . P L 2

loop_
_atom_site_aniso_label
_atom_site_aniso_U_11
_atom_site_aniso_U_22
_atom_site_aniso_U_33
_atom_site_aniso_U_23
_atom_site_aniso_U_13
_atom_site_aniso_U_12
C1A 0.020(3) 0.027(3) 0.027(3) -0.003(3) -0.005(2) -0.007(2)
C2A 0.016(3) 0.024(3) 0.035(3) -0.004(3) -0.005(2) -0.001(2)
C3A 0.020(3) 0.033(4) 0.025(3) -0.007(3) -0.006(2) -0.005(2)
C4A 0.021(3) 0.023(3) 0.032(3) -0.002(3) -0.007(2) -0.004(2)
C5A 0.012(2) 0.026(3) 0.035(3) -0.002(3) -0.004(2) -0.005(2)
C6A 0.019(3) 0.022(3) 0.036(3) -0.007(3) -0.002(2) -0.004(2)
C7A 0.021(3) 0.024(3) 0.033(3) 0.006(3) -0.004(2) -0.005(2)
C8A 0.024(3) 0.022(3) 0.031(3) -0.001(3) -0.002(2) -0.005(2)
C9A 0.025(3) 0.027(3) 0.036(3) -0.013(3) -0.005(2) -0.004(2)
C10A 0.018(3) 0.024(3) 0.033(3) -0.001(3) -0.005(2) -0.003(2)
C11A 0.022(3) 0.021(3) 0.032(3) -0.003(3) -0.005(2) -0.006(2)
C12A 0.022(3) 0.036(4) 0.037(3) 0.001(3) -0.004(2) -0.008(3)
C13A 0.024(3) 0.040(4) 0.031(3) 0.004(3) -0.004(2) -0.009(3)
C14A 0.021(3) 0.040(4) 0.024(3) -0.005(3) -0.001(2) -0.010(3)
C15A 0.022(3) 0.029(3) 0.024(3) -0.005(3) -0.001(2) -0.004(2)
C16A 0.021(3) 0.030(4) 0.037(3) -0.014(3) -0.006(2) -0.005(2)
C17A 0.022(3) 0.019(3) 0.039(3) -0.006(3) 0.003(2) 0.001(2)
C18A 0.017(3) 0.026(3) 0.034(3) -0.002(3) -0.007(2) 0.001(2)
C19A 0.029(3) 0.050(5) 0.030(3) 0.001(3) -0.002(2) 0.005(3)
C20A 0.047(4) 0.057(5) 0.034(4) -0.001(3) -0.010(3) 0.003(3)
C21A 0.053(4) 0.063(5) 0.038(4) 0.002(4) 0.005(3) -0.001(4)
C22A 0.055(5) 0.063(6) 0.066(5) 0.022(4) 0.007(4) 0.006(4)
C23A 0.047(4) 0.044(5) 0.053(4) -0.024(4) -0.010(3) -0.001(3)
C24A 0.080(6) 0.061(6) 0.070(6) -0.025(5) -0.018(4) -0.011(5)
C25A 0.188(12) 0.086(9) 0.114(10) -0.004(8) -0.005(8) -0.049(9)
C26A 0.33(2) 0.079(11) 0.240(18) -0.061(12) 0.004(15) -0.087(13)
C27A 0.068(5) 0.027(4) 0.080(6) -0.001(4) -0.032(4) -0.013(4)
C28A 0.110(7) 0.032(5) 0.083(6) 0.007(4) -0.029(5) -0.012(5)
C29A 0.246(17) 0.027(6) 0.290(19) -0.016(9) -0.215(16) 0.012(8)
C30A 0.092(11) 0.157(19) 1.34(9) -0.34(4) -0.08(2) 0.021(11)
C31A 0.073(5) 0.046(5) 0.052(5) 0.004(4) 0.006(4) -0.024(4)
C32A 0.130(9) 0.180(14) 0.065(7) 0.026(8) 0.037(6) -0.054(10)
C33A 0.62(4) 0.27(2) 0.168(17) -0.145(18) 0.27(2) -0.29(3)
C34A 0.53(4) 0.21(2) 0.164(18) 0.012(16) 0.08(2) -0.17(3)
C35A 0.045(4) 0.042(4) 0.029(3) -0.015(3) 0.007(3) -0.013(3)
C36A 0.081(5) 0.060(6) 0.045(4) -0.026(4) 0.017(4) -0.019(5)
C37A 0.129(8) 0.082(7) 0.071(6) -0.046(6) 0.038(5) -0.067(6)
C38A 0.208(13) 0.128(12) 0.143(11) -0.073(10) 0.024(9) -0.090(11)
C39A 0.043(4) 0.027(4) 0.051(4) -0.006(3) -0.008(3) 0.000(3)
C40A 0.071(5) 0.027(4) 0.066(5) 0.000(4) -0.016(4) -0.001(4)
C41A 0.104(7) 0.046(6) 0.075(6) 0.006(5) -0.023(5) -0.005(5)
C42A 0.124(8) 0.077(7) 0.082(7) 0.043(6) -0.025(6) 0.013(6)
O1A 0.037(2) 0.033(3) 0.027(2) 0.0001(19) 0.0015(17) -0.0021(19)
O2A 0.032(2) 0.028(2) 0.036(2) -0.0113(19) -0.0043(17) 0.0025(18)
O3A 0.045(2) 0.028(3) 0.041(3) 0.009(2) -0.0096(19) -0.006(2)
O4A 0.038(2) 0.045(3) 0.031(2) 0.005(2) -0.0068(17) -0.010(2)
O5A 0.032(2) 0.029(2) 0.034(2) -0.0138(19) 0.0027(17) -0.0063(18)
O6A 0.025(2) 0.022(2) 0.042(2) -0.0042(19) -0.0025(16) -0.0009(17)
Se1A 0.0253(4) 0.0277(4) 0.0334(4) -0.0046(3) -0.0049(3) -0.0021(3)
Se2A 0.0291(4) 0.0266(4) 0.0384(4) -0.0034(3) -0.0039(3) -0.0046(3)
Se3A 0.0309(4) 0.0344(5) 0.0324(4) -0.0050(3) -0.0017(3) -0.0053(3)
S1A 0.0253(4) 0.0277(4) 0.0334(4) -0.0046(3) -0.0049(3) -0.0021(3)
S2A 0.0291(4) 0.0266(4) 0.0384(4) -0.0034(3) -0.0039(3) -0.0046(3)
S3A 0.0309(4) 0.0344(5) 0.0324(4) -0.0050(3) -0.0017(3) -0.0053(3)
C1B 0.019(3) 0.027(3) 0.031(3) -0.002(3) -0.001(2) -0.008(2)
C2B 0.018(3) 0.033(4) 0.030(3) -0.010(3) -0.006(2) -0.006(2)
C3B 0.017(3) 0.028(3) 0.037(3) -0.003(3) -0.001(2) -0.005(2)
C4B 0.019(3) 0.028(3) 0.033(3) -0.008(3) -0.001(2) -0.004(2)
C5B 0.018(3) 0.026(3) 0.037(3) -0.003(3) -0.005(2) -0.005(2)
C6B 0.016(3) 0.029(3) 0.031(3) -0.009(3) -0.003(2) -0.008(2)
C7B 0.020(3) 0.022(3) 0.032(3) -0.003(3) -0.005(2) -0.002(2)
C8B 0.020(3) 0.025(3) 0.037(3) -0.003(3) -0.006(2) -0.007(2)
C9B 0.026(3) 0.028(4) 0.038(3) 0.000(3) -0.009(2) -0.003(3)
C10B 0.017(3) 0.035(4) 0.033(3) -0.002(3) -0.006(2) -0.010(2)
C11B 0.022(3) 0.025(3) 0.031(3) 0.000(3) 0.000(2) -0.006(2)
C12B 0.019(3) 0.041(4) 0.040(4) -0.010(3) 0.003(2) -0.009(3)
C13B 0.026(3) 0.027(4) 0.046(4) -0.012(3) 0.000(3) -0.006(3)
C14B 0.018(3) 0.030(4) 0.039(3) -0.004(3) 0.001(2) -0.004(2)
C15B 0.017(3) 0.022(3) 0.036(3) -0.001(3) -0.003(2) -0.005(2)
C16B 0.022(3) 0.029(4) 0.032(3) -0.006(3) 0.001(2) -0.007(2)
C17B 0.018(3) 0.030(3) 0.031(3) -0.008(3) 0.000(2) -0.004(2)
C18B 0.021(3) 0.028(3) 0.035(3) -0.002(3) -0.004(2) -0.006(2)
C19B 0.041(4) 0.032(4) 0.052(4) -0.012(3) -0.018(3) -0.001(3)
C20B 0.058(4) 0.035(4) 0.063(5) -0.011(4) -0.017(3) -0.005(4)
C21B 0.084(6) 0.030(4) 0.073(6) -0.013(4) -0.033(4) 0.011(4)
C22B 0.080(6) 0.043(6) 0.144(9) -0.024(6) -0.034(6) 0.010(5)
C23B 0.058(5) 0.069(6) 0.078(6) 0.030(5) -0.021(4) -0.023(5)
C24B 0.273(17) 0.233(19) 0.139(12) 0.147(12) -0.134(12) -0.173(16)
C25B 0.274(19) 0.26(2) 0.103(11) 0.036(13) -0.044(11) -0.179(19)
C26B 0.242(18) 0.19(2) 0.25(2) 0.126(17) 0.085(16) 0.073(15)
C27B 0.060(4) 0.066(5) 0.026(3) -0.009(4) 0.002(3) -0.020(4)
C28B 0.121(7) 0.100(8) 0.050(5) -0.030(5) 0.019(5) -0.057(7)
C29B 0.137(9) 0.133(10) 0.046(5) -0.031(6) 0.002(5) -0.071(9)
C30B 0.132(11) 0.25(2) 0.142(12) -0.045(13) -0.019(9) -0.039(13)
C31B 0.032(4) 0.038(5) 0.093(6) -0.024(4) 0.009(3) 0.001(3)
C32B 0.224(15) 0.053(8) 0.58(3) -0.100(14) 0.31(2) -0.060(10)
C33B 0.111(8) 0.039(6) 0.224(15) -0.044(8) 0.070(9) -0.010(6)
C34B 0.137(12) 0.21(2) 0.234(19) 0.011(15) 0.008(11) 0.084(12)
C35B 0.037(3) 0.024(4) 0.040(4) 0.003(3) 0.002(3) 0.006(3)
C36B 0.051(4) 0.041(5) 0.050(4) 0.006(3) -0.003(3) 0.010(3)
C37B 0.073(5) 0.059(6) 0.045(4) 0.012(4) 0.007(4) 0.003(4)
C38B 0.176(13) 0.153(14) 0.147(12) 0.047(11) 0.062(10) -0.001(11)
C39B 0.061(4) 0.053(5) 0.029(4) -0.007(3) -0.010(3) -0.001(4)
C40B 0.142(9) 0.106(9) 0.054(6) 0.013(6) -0.047(5) -0.056(8)
C41B 0.132(9) 0.147(12) 0.073(7) -0.027(7) -0.035(6) -0.060(9)
C42B 0.115(7) 0.091(8) 0.072(6) -0.040(6) -0.015(5) -0.019(6)
O1B 0.037(2) 0.024(2) 0.044(3) -0.005(2) -0.0084(18) 0.0002(18)
O2B 0.042(2) 0.038(3) 0.040(3) 0.012(2) -0.0125(19) -0.007(2)
O3B 0.051(3) 0.039(3) 0.029(2) -0.013(2) 0.0036(18) -0.012(2)
O4B 0.035(2) 0.032(3) 0.047(3) -0.016(2) 0.0068(18) -0.012(2)
O5B 0.037(2) 0.027(2) 0.029(2) 0.0023(18) 0.0004(17) -0.0014(18)
O6B 0.033(2) 0.032(3) 0.031(2) -0.0063(19) -0.0057(17) 0.0023(18)
Se1B 0.0250(4) 0.0241(4) 0.0342(4) -0.0053(3) -0.0046(3) -0.0027(3)
Se2B 0.0317(4) 0.0363(5) 0.0325(4) -0.0034(4) -0.0020(3) -0.0060(3)
Se3B 0.0292(4) 0.0284(4) 0.0374(4) -0.0045(3) -0.0024(3) -0.0033(3)
S1B 0.0250(4) 0.0241(4) 0.0342(4) -0.0053(3) -0.0046(3) -0.0027(3)
S2B 0.0317(4) 0.0363(5) 0.0325(4) -0.0034(4) -0.0020(3) -0.0060(3)
S3B 0.0292(4) 0.0284(4) 0.0374(4) -0.0045(3) -0.0024(3) -0.0033(3)
C1C 0.016(3) 0.032(4) 0.024(3) -0.002(3) 0.000(2) -0.003(2)
C2C 0.015(3) 0.033(4) 0.022(3) -0.003(3) 0.000(2) -0.006(2)
C3C 0.017(3) 0.040(4) 0.021(3) -0.014(3) -0.007(2) -0.005(2)
C4C 0.017(3) 0.033(4) 0.029(3) -0.005(3) -0.005(2) 0.004(2)
C5C 0.017(3) 0.039(4) 0.032(3) -0.010(3) 0.003(2) -0.007(3)
C6C 0.022(3) 0.031(4) 0.030(3) -0.006(3) -0.007(2) -0.007(2)
C7C 0.022(3) 0.037(4) 0.023(3) -0.001(3) 0.001(2) -0.007(3)
C8C 0.020(3) 0.039(4) 0.026(3) -0.001(3) -0.001(2) -0.002(3)
C9C 0.019(3) 0.035(4) 0.030(3) -0.006(3) 0.002(2) -0.005(2)
C10C 0.018(3) 0.030(4) 0.034(3) -0.009(3) -0.001(2) -0.009(2)
C11C 0.022(3) 0.019(3) 0.035(3) -0.003(3) -0.004(2) -0.004(2)
C12C 0.019(3) 0.027(3) 0.036(3) 0.001(3) -0.003(2) -0.005(2)
C13C 0.019(3) 0.035(4) 0.025(3) 0.004(3) -0.007(2) -0.004(2)
C14C 0.022(3) 0.028(3) 0.024(3) -0.002(3) -0.005(2) -0.005(2)
C15C 0.023(3) 0.032(4) 0.028(3) -0.009(3) -0.005(2) -0.005(2)
C16C 0.024(3) 0.035(4) 0.032(3) -0.012(3) -0.001(2) -0.006(3)
C17C 0.027(3) 0.024(3) 0.030(3) 0.000(3) -0.004(2) -0.005(2)
C18C 0.020(3) 0.033(4) 0.022(3) 0.000(3) -0.001(2) -0.009(2)
C19C 0.047(4) 0.050(5) 0.029(3) 0.018(3) -0.005(3) -0.013(3)
C20C 0.093(6) 0.071(6) 0.037(4) 0.014(4) -0.009(4) -0.019(5)
C21C 0.213(12) 0.169(13) 0.054(6) 0.043(7) -0.056(7) -0.125(11)
C22C 0.43(2) 0.213(17) 0.057(7) 0.034(9) -0.112(11) -0.151(18)
C23C 0.057(4) 0.048(5) 0.042(4) -0.016(4) 0.014(3) -0.014(4)
C24C 0.255(15) 0.044(7) 0.163(12) -0.021(8) 0.148(12) 0.001(9)
C25C 0.38(3) 0.054(10) 0.44(3) 0.036(14) 0.35(3) 0.020(13)
C26C 0.173(11) 0.047(7) 0.149(11) 0.000(7) 0.028(8) 0.011(7)
C27C 0.044(4) 0.026(4) 0.056(4) -0.001(3) 0.010(3) -0.001(3)
C28C 0.060(5) 0.037(5) 0.060(5) 0.002(4) 0.010(4) -0.005(4)
C29C 0.080(6) 0.062(6) 0.088(7) -0.006(5) 0.020(5) -0.014(5)
C30C 0.102(8) 0.129(12) 0.202(14) -0.052(11) -0.011(8) -0.037(8)
C31C 0.058(4) 0.046(5) 0.031(4) 0.013(3) -0.008(3) 0.006(3)
C32C 0.196(11) 0.144(11) 0.054(6) -0.029(7) -0.068(7) 0.092(9)
C33C 0.307(18) 0.254(18) 0.083(8) -0.091(10) -0.115(10) 0.229(15)
C34C 0.184(11) 0.113(10) 0.059(6) -0.034(7) -0.024(6) 0.033(8)
C35C 0.041(4) 0.043(4) 0.043(4) -0.020(3) -0.014(3) 0.012(3)
C36C 0.062(5) 0.053(5) 0.055(5) -0.026(4) -0.013(4) 0.007(4)
C37C 0.071(5) 0.069(6) 0.055(5) -0.017(4) -0.005(4) 0.028(4)
C38C 0.138(8) 0.099(9) 0.070(7) -0.027(6) -0.007(6) 0.064(7)
C39C 0.066(5) 0.030(4) 0.061(5) -0.004(4) -0.006(4) -0.020(4)
C40C 0.069(5) 0.041(5) 0.074(6) 0.001(4) -0.005(4) -0.017(4)
C41C 0.074(6) 0.068(7) 0.092(7) 0.024(5) 0.002(5) -0.010(5)
C42C 0.127(8) 0.114(10) 0.080(7) 0.058(6) -0.006(6) -0.036(8)
O1C 0.043(2) 0.043(3) 0.027(2) -0.003(2) -0.0029(17) -0.012(2)
O2C 0.040(2) 0.035(3) 0.031(2) -0.012(2) 0.0013(17) -0.012(2)
O3C 0.032(2) 0.029(3) 0.035(2) -0.0019(19) 0.0017(17) -0.0010(18)
O4C 0.033(2) 0.040(3) 0.021(2) 0.0011(19) -0.0010(16) 0.0026(19)
O5C 0.037(2) 0.030(3) 0.034(2) -0.0105(19) -0.0025(17) 0.0008(19)
O6C 0.035(2) 0.023(2) 0.046(3) 0.002(2) -0.0068(18) -0.0041(19)
Se1C 0.0292(4) 0.0315(5) 0.0327(4) -0.0003(3) -0.0016(3) -0.0043(3)
Se2C 0.0283(4) 0.0314(5) 0.0313(4) -0.0030(3) -0.0027(3) -0.0037(3)
Se3C 0.0264(4) 0.0331(5) 0.0308(4) -0.0051(3) -0.0033(3) -0.0025(3)
S1C 0.0292(4) 0.0315(5) 0.0327(4) -0.0003(3) -0.0016(3) -0.0043(3)
S2C 0.0283(4) 0.0314(5) 0.0313(4) -0.0030(3) -0.0027(3) -0.0037(3)
S3C 0.0264(4) 0.0331(5) 0.0308(4) -0.0051(3) -0.0033(3) -0.0025(3)
C1D 0.016(3) 0.030(3) 0.025(3) -0.001(3) -0.003(2) -0.004(2)
C2D 0.010(2) 0.029(3) 0.034(3) -0.006(3) -0.007(2) 0.002(2)
C3D 0.020(3) 0.031(4) 0.026(3) 0.002(3) -0.001(2) -0.005(2)
C4D 0.019(3) 0.033(4) 0.029(3) -0.007(3) -0.009(2) -0.004(2)
C5D 0.021(3) 0.027(3) 0.022(3) -0.002(2) -0.003(2) -0.005(2)
C6D 0.016(3) 0.032(4) 0.026(3) -0.001(3) -0.003(2) -0.008(2)
C7D 0.020(3) 0.028(3) 0.030(3) -0.002(3) -0.003(2) -0.003(2)
C8D 0.017(3) 0.022(3) 0.046(4) -0.009(3) -0.001(2) 0.000(2)
C9D 0.024(3) 0.025(3) 0.036(3) 0.010(3) -0.003(2) -0.004(2)
C10D 0.017(3) 0.038(4) 0.030(3) -0.003(3) -0.005(2) 0.000(2)
C11D 0.022(3) 0.033(4) 0.025(3) -0.004(3) -0.006(2) -0.009(2)
C12D 0.024(3) 0.027(3) 0.032(3) -0.015(3) 0.003(2) -0.002(2)
C13D 0.023(3) 0.032(4) 0.034(3) -0.007(3) -0.007(2) -0.005(3)
C14D 0.022(3) 0.028(3) 0.030(3) 0.002(3) -0.006(2) -0.007(2)
C15D 0.024(3) 0.033(4) 0.023(3) 0.002(3) -0.004(2) -0.010(3)
C16D 0.023(3) 0.036(4) 0.034(3) 0.001(3) -0.003(2) -0.012(3)
C17D 0.022(3) 0.046(4) 0.028(3) -0.010(3) -0.001(2) -0.007(3)
C18D 0.021(3) 0.031(4) 0.028(3) -0.002(3) 0.004(2) -0.003(2)
C19D 0.037(3) 0.027(4) 0.044(4) -0.008(3) 0.000(3) -0.004(3)
C20D 0.056(4) 0.028(4) 0.063(5) -0.015(4) 0.013(3) -0.004(3)
C21D 0.092(7) 0.050(6) 0.122(8) -0.033(6) 0.028(6) -0.027(5)
C22D 0.102(8) 0.135(12) 0.147(11) -0.045(9) 0.017(7) -0.052(8)
C23D 0.071(6) 0.061(6) 0.082(6) 0.023(5) -0.020(4) -0.012(5)
C24D 0.109(10) 0.23(2) 0.248(19) 0.166(16) -0.038(11) 0.030(11)
C25D 0.127(14) 0.32(3) 0.31(3) 0.14(2) 0.069(15) 0.042(16)
C26D 0.31(3) 0.53(5) 0.28(3) 0.09(3) -0.06(2) -0.19(3)
C27D 0.035(3) 0.044(4) 0.025(3) -0.007(3) -0.009(2) 0.008(3)
C28D 0.043(4) 0.052(5) 0.037(4) -0.016(3) -0.007(3) -0.004(3)
C29D 0.057(4) 0.062(6) 0.040(4) -0.015(4) 0.000(3) 0.009(4)
C30D 0.054(5) 0.104(8) 0.073(6) -0.030(6) 0.011(4) -0.009(5)
C31D 0.073(6) 0.047(6) 0.226(13) -0.074(8) 0.024(7) -0.017(5)
C32D 0.258(16) 0.113(11) 0.096(9) -0.001(8) -0.037(9) -0.116(12)
C33D 0.152(11) 0.160(15) 0.149(13) -0.068(12) 0.006(10) -0.018(11)
C34D 0.179(13) 0.096(11) 0.184(14) -0.034(10) -0.004(10) -0.010(10)
C35D 0.045(4) 0.034(4) 0.042(4) 0.011(3) -0.007(3) -0.011(3)
C36D 0.107(6) 0.047(5) 0.050(5) 0.024(4) -0.016(4) -0.021(5)
C37D 0.288(18) 0.116(12) 0.150(11) 0.103(10) -0.182(12) -0.122(13)
C38D 0.26(2) 0.18(2) 0.96(7) -0.22(3) -0.39(3) 0.118(17)
C39D 0.086(5) 0.062(6) 0.039(4) -0.012(4) 0.022(4) -0.026(5)
C40D 0.087(7) 0.227(16) 0.042(6) -0.031(8) 0.025(5) 0.019(8)
C41D 0.139(11) 0.29(2) 0.082(10) 0.011(12) -0.001(8) 0.041(13)
C42D 0.51(3) 0.53(4) 0.102(13) -0.044(19) 0.006(17) -0.40(4)
O1D 0.039(2) 0.024(2) 0.041(2) -0.0085(19) 0.0034(18) -0.0046(19)
O2D 0.041(2) 0.032(3) 0.035(2) 0.008(2) -0.0019(18) -0.004(2)
O3D 0.034(2) 0.033(3) 0.030(2) -0.0087(19) -0.0053(17) 0.0041(18)
O4D 0.035(2) 0.025(2) 0.048(3) -0.012(2) -0.0048(18) 0.0033(19)
O5D 0.041(2) 0.036(3) 0.032(2) 0.002(2) -0.0082(18) -0.009(2)
O6D 0.040(2) 0.041(3) 0.025(2) -0.0014(19) -0.0035(17) -0.014(2)
Se1D 0.0281(4) 0.0322(5) 0.0318(4) -0.0060(3) -0.0021(3) -0.0043(3)
Se2D 0.0251(4) 0.0306(4) 0.0266(4) -0.0039(3) -0.0032(3) -0.0029(3)
Se3D 0.0309(4) 0.0310(5) 0.0353(4) -0.0015(3) -0.0023(3) -0.0043(3)
S1D 0.0281(4) 0.0322(5) 0.0318(4) -0.0060(3) -0.0021(3) -0.0043(3)
S2D 0.0251(4) 0.0306(4) 0.0266(4) -0.0039(3) -0.0032(3) -0.0029(3)
S3D 0.0309(4) 0.0310(5) 0.0353(4) -0.0015(3) -0.0023(3) -0.0043(3)

loop_
_atom_type_symbol
_atom_type_description
_atom_type_scat_dispersion_real
_atom_type_scat_dispersion_imag
_atom_type_scat_source
C C 0.0033 0.0016 'International Tables Vol C Tables 4.2.6.8 and 6.1.1.4'
H H 0.0000 0.0000 'International Tables Vol C Tables 4.2.6.8 and 6.1.1.4'
O O 0.0106 0.0060 'International Tables Vol C Tables 4.2.6.8 and 6.1.1.4'
S S 0.1246 0.1234 'International Tables Vol C Tables 4.2.6.8 and 6.1.1.4'
Se Se -0.0929 2.2259 'International Tables Vol C Tables 4.2.6.8 and 6.1.1.4'

loop_
_geom_angle_atom_site_label_1
_geom_angle_atom_site_label_2
_geom_angle_atom_site_label_3
_geom_angle
C6A C1A C18A 122.5(5)
C6A C1A C2A 120.4(5)
C18A C1A C2A 116.2(5)
C3A C2A C7A 122.8(5)
C3A C2A C1A 119.1(5)
C7A C2A C1A 117.4(5)
C2A C3A C10A 122.2(5)
C2A C3A C4A 121.4(5)
C10A C3A C4A 115.3(6)
C11A C4A C3A 118.7(5)
C11A C4A C5A 121.7(5)
C3A C4A C5A 118.7(5)
C14A C5A C6A 117.7(5)
C14A C5A C4A 120.7(6)
C6A C5A C4A 120.4(5)
C1A C6A C5A 120.0(5)
C1A C6A C15A 122.5(5)
C5A C6A C15A 116.5(5)
C2A C7A C8A 115.7(5)
C2A C7A S1A 107.8(4)
C8A C7A S1A 135.7(4)
C2A C7A Se1A 107.8(4)
C8A C7A Se1A 135.7(4)
O1A C8A C7A 124.8(5)
O1A C8A C9A 113.5(4)
C7A C8A C9A 121.6(5)
O2A C9A C10A 118.0(5)
O2A C9A C8A 120.5(5)
C10A C9A C8A 121.2(5)
C3A C10A C9A 116.3(5)
C3A C10A S2A 110.0(4)
C9A C10A S2A 133.5(4)
C3A C10A Se2A 110.0(4)
C9A C10A Se2A 133.5(4)
C4A C11A C12A 118.8(5)
C4A C11A S2A 107.5(4)
C12A C11A S2A 133.1(5)
C4A C11A Se2A 107.5(4)
C12A C11A Se2A 133.1(5)
O3A C12A C11A 126.8(5)
O3A C12A C13A 113.2(5)
C11A C12A C13A 119.9(6)
O4A C13A C14A 119.2(5)
O4A C13A C12A 120.8(6)
C14A C13A C12A 119.7(5)
C13A C14A C5A 119.1(5)
C13A C14A S3A 132.5(4)
C5A C14A S3A 108.2(4)
C13A C14A Se3A 132.5(4)
C5A C14A Se3A 108.2(4)
C6A C15A C16A 115.6(5)
C6A C15A S3A 108.3(4)
C16A C15A S3A 135.7(4)
C6A C15A Se3A 108.3(4)
C16A C15A Se3A 135.7(4)
O5A C16A C15A 124.2(5)
O5A C16A C17A 113.4(5)
C15A C16A C17A 122.2(5)
O6A C17A C18A 118.0(5)
O6A C17A C16A 121.9(5)
C18A C17A C16A 119.8(5)
C1A C18A C17A 117.4(5)
C1A C18A S1A 109.5(4)
C17A C18A S1A 133.0(4)
C1A C18A Se1A 109.5(4)
C17A C18A Se1A 133.0(4)
O1A C19A C20A 109.2(5)
O1A C19A H19A 109.8
C20A C19A H19A 109.8
O1A C19A H19B 109.9
C20A C19A H19B 109.8
H19A C19A H19B 108.3
C19A C20A C21A 114.9(5)
C19A C20A H20A 108.5
C21A C20A H20A 108.5
C19A C20A H20B 108.5
C21A C20A H20B 108.5
H20A C20A H20B 107.5
C22A C21A C20A 114.3(6)
C22A C21A H21A 108.7
C20A C21A H21A 108.7
C22A C21A H21B 108.7
C20A C21A H21B 108.7
H21A C21A H21B 107.6
C21A C22A H22A 109.5
C21A C22A H22B 109.5
H22A C22A H22B 109.5
C21A C22A H22C 109.5
H22A C22A H22C 109.5
H22B C22A H22C 109.5
O2A C23A C24A 108.1(6)
O2A C23A H23A 110.1
C24A C23A H23A 110.1
O2A C23A H23B 110.1
C24A C23A H23B 110.1
H23A C23A H23B 108.4
C25A C24A C23A 116.3(7)
C25A C24A H24A 108.2
C23A C24A H24A 108.2
C25A C24A H24B 108.2
C23A C24A H24B 108.2
H24A C24A H24B 107.4
C24A C25A C26A 113.1(9)
C24A C25A H25A 109.0
C26A C25A H25A 108.9
C24A C25A H25B 109.0
C26A C25A H25B 108.9
H25A C25A H25B 107.8
C25A C26A H26A 109.5
C25A C26A H26B 109.5
H26A C26A H26B 109.5
C25A C26A H26C 109.5
H26A C26A H26C 109.5
H26B C26A H26C 109.5
O3A C27A C28A 108.7(6)
O3A C27A H27A 110.0
C28A C27A H27A 110.0
O3A C27A H27B 110.0
C28A C27A H27B 110.0
H27A C27A H27B 108.3
C27A C28A C29A 114.1(8)
C27A C28A H28A 108.7
C29A C28A H28A 108.7
C27A C28A H28B 108.7
C29A C28A H28B 108.7
H28A C28A H28B 107.6
C30A C29A C28A 117.3(17)
C30A C29A H29A 108.0
C28A C29A H29A 107.9
C30A C29A H29B 108.1
C28A C29A H29B 107.9
H29A C29A H29B 107.2
C29A C30A H30A 111.2
C29A C30A H30B 110.8
H30A C30A H30B 108.1
C29A C30A H30C 110.6
H30A C30A H30C 107.9
H30B C30A H30C 108.1
O4A C31A C32A 108.3(6)
O4A C31A H31A 110.0
C32A C31A H31A 110.0
O4A C31A H31B 110.0
C32A C31A H31B 110.0
H31A C31A H31B 108.4
C33A C32A C31A 119.8(15)
C33A C32A H32A 107.4
C31A C32A H32A 107.4
C33A C32A H32B 107.4
C31A C32A H32B 107.4
H32A C32A H32B 106.9
C34A C33A C32A 139(2)
C34A C33A H33A 102.4
C32A C33A H33A 102.5
C34A C33A H33B 102.4
C32A C33A H33B 102.4
H33A C33A H33B 104.9
C33A C34A H34A 109.5
C33A C34A H34B 109.5
H34A C34A H34B 109.5
C33A C34A H34C 109.5
H34A C34A H34C 109.5
H34B C34A H34C 109.5
O5A C35A C36A 107.9(5)
O5A C35A H35A 110.1
C36A C35A H35A 110.1
O5A C35A H35B 110.1
C36A C35A H35B 110.1
H35A C35A H35B 108.4
C35A C36A C37A 113.5(6)
C35A C36A H36A 108.9
C37A C36A H36A 108.9
C35A C36A H36B 108.9
C37A C36A H36B 108.9
H36A C36A H36B 107.7
C38A C37A C36A 113.9(8)
C38A C37A H37A 108.8
C36A C37A H37A 108.8
C38A C37A H37B 108.8
C36A C37A H37B 108.8
H37A C37A H37B 107.7
C37A C38A H38A 109.5
C37A C38A H38B 109.5
H38A C38A H38B 109.5
C37A C38A H38C 109.4
H38A C38A H38C 109.5
H38B C38A H38C 109.5
O6A C39A C40A 108.7(5)
O6A C39A H39A 110.0
C40A C39A H39A 110.0
O6A C39A H39B 110.0
C40A C39A H39B 109.9
H39A C39A H39B 108.3
C41A C40A C39A 116.0(6)
C41A C40A H40A 108.3
C39A C40A H40A 108.3
C41A C40A H40B 108.3
C39A C40A H40B 108.3
H40A C40A H40B 107.4
C40A C41A C42A 111.6(7)
C40A C41A H41A 109.3
C42A C41A H41A 109.3
C40A C41A H41B 109.3
C42A C41A H41B 109.3
H41A C41A H41B 108.0
C41A C42A H42A 109.5
C41A C42A H42B 109.5
H42A C42A H42B 109.5
C41A C42A H42C 109.5
H42A C42A H42C 109.5
H42B C42A H42C 109.5
C8A O1A C19A 118.9(4)
C9A O2A C23A 116.3(4)
C12A O3A C27A 117.5(5)
C13A O4A C31A 116.2(4)
C16A O5A C35A 118.0(4)
C17A O6A C39A 116.1(4)
C18A Se1A C7A 88.9(2)
C10A Se2A C11A 88.3(2)
C14A Se3A C15A 89.0(2)
C18A S1A C7A 88.9(2)
C10A S2A C11A 88.3(2)
C14A S3A C15A 89.0(2)
C6B C1B C18B 121.6(5)
C6B C1B C2B 121.2(5)
C18B C1B C2B 116.3(5)
C3B C2B C7B 122.6(6)
C3B C2B C1B 119.0(5)
C7B C2B C1B 117.5(5)
C10B C3B C2B 121.7(5)
C10B C3B C4B 117.3(5)
C2B C3B C4B 120.3(6)
C5B C4B C11B 122.9(5)
C5B C4B C3B 119.8(5)
C11B C4B C3B 116.5(6)
C4B C5B C14B 122.4(5)
C4B C5B C6B 121.0(5)
C14B C5B C6B 115.9(5)
C1B C6B C15B 123.4(5)
C1B C6B C5B 118.6(6)
C15B C6B C5B 116.9(5)
C2B C7B C8B 116.2(5)
C2B C7B S1B 107.7(4)
C8B C7B S1B 135.6(4)
C2B C7B Se1B 107.7(4)
C8B C7B Se1B 135.6(4)
O1B C8B C7B 125.7(5)
O1B C8B C9B 112.2(5)
C7B C8B C9B 122.1(5)
O2B C9B C10B 120.6(5)
O2B C9B C8B 120.1(5)
C10B C9B C8B 119.0(6)
C3B C10B C9B 118.3(5)
C3B C10B S2B 108.7(4)
C9B C10B S2B 132.9(5)
C3B C10B Se2B 108.7(4)
C9B C10B Se2B 132.9(5)
C4B C11B C12B 115.5(5)
C4B C11B S2B 108.4(4)
C12B C11B S2B 135.6(4)
C4B C11B Se2B 108.4(4)
C12B C11B Se2B 135.6(4)
O3B C12B C13B 113.7(5)
O3B C12B C11B 124.8(6)
C13B C12B C11B 121.5(5)
O4B C13B C14B 119.0(6)
O4B C13B C12B 119.7(5)
C14B C13B C12B 121.2(5)
C5B C14B C13B 116.5(6)
C5B C14B S3B 109.6(4)
C13B C14B S3B 133.8(4)
C5B C14B Se3B 109.6(4)
C13B C14B Se3B 133.8(4)
C6B C15B C16B 115.6(5)
C6B C15B S3B 108.3(4)
C16B C15B S3B 135.7(4)
C6B C15B Se3B 108.3(4)
C16B C15B Se3B 135.7(4)
O5B C16B C15B 125.2(5)
O5B C16B C17B 113.3(5)
C15B C16B C17B 121.4(5)
O6B C17B C18B 118.0(5)
O6B C17B C16B 120.8(5)
C18B C17B C16B 120.9(5)
C1B C18B C17B 116.9(5)
C1B C18B S1B 109.5(4)
C17B C18B S1B 133.4(4)
C1B C18B Se1B 109.5(4)
C17B C18B Se1B 133.4(4)
O1B C19B C20B 107.4(5)
O1B C19B H19C 110.2
C20B C19B H19C 110.2
O1B C19B H19D 110.2
C20B C19B H19D 110.2
H19C C19B H19D 108.5
C19B C20B C21B 115.3(5)
C19B C20B H20C 108.4
C21B C20B H20C 108.4
C19B C20B H20D 108.5
C21B C20B H20D 108.4
H20C C20B H20D 107.5
C22B C21B C20B 113.0(7)
C22B C21B H21C 109.0
C20B C21B H21C 109.0
C22B C21B H21D 109.0
C20B C21B H21D 109.0
H21C C21B H21D 107.8
C21B C22B H22D 109.5
C21B C22B H22E 109.5
H22D C22B H22E 109.5
C21B C22B H22F 109.5
H22D C22B H22F 109.5
H22E C22B H22F 109.5
O2B C23B C24B 113.7(7)
O2B C23B H23C 108.8
C24B C23B H23C 108.8
O2B C23B H23D 108.8
C24B C23B H23D 108.8
H23C C23B H23D 107.7
C25B C24B C23B 119.8(16)
C25B C24B H24C 107.4
C23B C24B H24C 107.4
C25B C24B H24D 107.4
C23B C24B H24D 107.4
H24C C24B H24D 106.9
C24B C25B C26B 105.0(16)
C24B C25B H25C 110.7
C26B C25B H25C 110.7
C24B C25B H25D 110.8
C26B C25B H25D 110.8
H25C C25B H25D 108.8
C25B C26B H26D 109.5
C25B C26B H26E 109.5
H26D C26B H26E 109.5
C25B C26B H26F 109.4
H26D C26B H26F 109.5
H26E C26B H26F 109.5
O3B C27B C28B 108.0(6)
O3B C27B H27C 110.1
C28B C27B H27C 110.1
O3B C27B H27D 110.1
C28B C27B H27D 110.1
H27C C27B H27D 108.4
C29B C28B C27B 116.7(6)
C29B C28B H28C 108.1
C27B C28B H28C 108.1
C29B C28B H28D 108.1
C27B C28B H28D 108.1
H28C C28B H28D 107.3
C28B C29B C30B 108.6(10)
C28B C29B H29C 110.0
C30B C29B H29C 110.0
C28B C29B H29D 110.0
C30B C29B H29D 110.0
H29C C29B H29D 108.3
C29B C30B H30D 109.5
C29B C30B H30E 109.5
H30D C30B H30E 109.5
C29B C30B H30F 109.5
H30D C30B H30F 109.5
H30E C30B H30F 109.5
C32B C31B O4B 113.9(6)
C32B C31B H31C 108.7
O4B C31B H31C 108.8
C32B C31B H31D 108.8
O4B C31B H31D 108.8
H31C C31B H31D 107.7
C31B C32B C33B 123.0(13)
C31B C32B H32C 106.6
C33B C32B H32C 106.6
C31B C32B H32D 106.6
C33B C32B H32D 106.6
H32C C32B H32D 106.5
C32B C33B C34B 101.8(13)
C32B C33B H33C 111.4
C34B C33B H33C 111.4
C32B C33B H33D 111.4
C34B C33B H33D 111.4
H33C C33B H33D 109.3
C33B C34B H34D 109.4
C33B C34B H34E 109.5
H34D C34B H34E 109.5
C33B C34B H34F 109.5
H34D C34B H34F 109.5
H34E C34B H34F 109.5
O5B C35B C36B 109.2(5)
O5B C35B H35C 109.8
C36B C35B H35C 109.8
O5B C35B H35D 109.8
C36B C35B H35D 109.8
H35C C35B H35D 108.3
C35B C36B C37B 115.2(6)
C35B C36B H36C 108.5
C37B C36B H36C 108.5
C35B C36B H36D 108.5
C37B C36B H36D 108.5
H36C C36B H36D 107.5
C38B C37B C36B 113.0(7)
C38B C37B H37C 109.0
C36B C37B H37C 109.0
C38B C37B H37D 109.0
C36B C37B H37D 109.0
H37C C37B H37D 107.8
C37B C38B H38D 109.5
C37B C38B H38E 109.5
H38D C38B H38E 109.5
C37B C38B H38F 109.5
H38D C38B H38F 109.5
H38E C38B H38F 109.5
O6B C39B C40B 106.8(6)
O6B C39B H39C 110.4
C40B C39B H39C 110.4
O6B C39B H39D 110.4
C40B C39B H39D 110.4
H39C C39B H39D 108.6
C41B C40B C39B 113.4(7)
C41B C40B H40C 108.9
C39B C40B H40C 108.9
C41B C40B H40D 108.9
C39B C40B H40D 108.9
H40C C40B H40D 107.7
C40B C41B C42B 111.5(8)
C40B C41B H41C 109.3
C42B C41B H41C 109.3
C40B C41B H41D 109.3
C42B C41B H41D 109.3
H41C C41B H41D 108.0
C41B C42B H42D 109.5
C41B C42B H42E 109.5
H42D C42B H42E 109.5
C41B C42B H42F 109.5
H42D C42B H42F 109.5
H42E C42B H42F 109.5
C8B O1B C19B 118.0(5)
C9B O2B C23B 115.0(5)
C12B O3B C27B 118.8(4)
C13B O4B C31B 115.2(4)
C16B O5B C35B 118.5(4)
C17B O6B C39B 116.5(4)
C18B Se1B C7B 88.9(2)
C10B Se2B C11B 89.0(2)
C14B Se3B C15B 89.0(2)
C18B S1B C7B 88.9(2)
C10B S2B C11B 89.0(2)
C14B S3B C15B 89.0(2)
C18C C1C C6C 122.6(5)
C18C C1C C2C 116.8(5)
C6C C1C C2C 119.8(5)
C3C C2C C7C 123.3(5)
C3C C2C C1C 119.6(5)
C7C C2C C1C 116.2(6)
C10C C3C C2C 122.3(5)
C10C C3C C4C 115.7(5)
C2C C3C C4C 121.1(4)
C11C C4C C5C 123.0(5)
C11C C4C C3C 118.0(5)
C5C C4C C3C 117.9(6)
C6C C5C C4C 122.1(5)
C6C C5C C14C 116.7(5)
C4C C5C C14C 120.4(6)
C5C C6C C1C 119.5(5)
C5C C6C C15C 117.6(5)
C1C C6C C15C 121.5(6)
C2C C7C C8C 114.6(6)
C2C C7C S1C 108.9(4)
C8C C7C S1C 136.2(5)
C2C C7C Se1C 108.9(4)
C8C C7C Se1C 136.2(5)
O1C C8C C7C 124.5(6)
O1C C8C C9C 113.2(5)
C7C C8C C9C 122.1(5)
O2C C9C C10C 119.9(5)
O2C C9C C8C 119.7(5)
C10C C9C C8C 120.2(5)
C3C C10C C9C 117.4(6)
C3C C10C S2C 109.8(4)
C9C C10C S2C 132.6(4)
C3C C10C Se2C 109.8(4)
C9C C10C Se2C 132.6(4)
C4C C11C C12C 116.9(5)
C4C C11C S2C 107.1(4)
C12C C11C S2C 135.5(4)
C4C C11C Se2C 107.1(4)
C12C C11C Se2C 135.5(4)
O3C C12C C11C 124.4(5)
O3C C12C C13C 114.7(5)
C11C C12C C13C 120.8(5)
O4C C13C C14C 119.8(5)
O4C C13C C12C 119.5(5)
C14C C13C C12C 120.5(5)
C13C C14C C5C 118.3(5)
C13C C14C S3C 132.7(4)
C5C C14C S3C 108.9(4)
C13C C14C Se3C 132.7(4)
C5C C14C Se3C 108.9(4)
C6C C15C C16C 116.7(5)
C6C C15C S3C 107.8(4)
C16C C15C S3C 135.1(4)
C6C C15C Se3C 107.8(4)
C16C C15C Se3C 135.1(4)
O5C C16C C15C 125.2(5)
O5C C16C C17C 113.0(5)
C15C C16C C17C 121.8(5)
O6C C17C C18C 117.9(5)
O6C C17C C16C 121.8(5)
C18C C17C C16C 119.9(6)
C1C C18C C17C 117.5(5)
C1C C18C S1C 109.3(4)
C17C C18C S1C 133.0(5)
C1C C18C Se1C 109.3(4)
C17C C18C Se1C 133.0(5)
O1C C19C C20C 108.0(5)
O1C C19C H19E 110.1
C20C C19C H19E 110.1
O1C C19C H19F 110.1
C20C C19C H19F 110.1
H19E C19C H19F 108.4
C21C C20C C19C 114.5(6)
C21C C20C H20E 108.6
C19C C20C H20E 108.6
C21C C20C H20F 108.6
C19C C20C H20F 108.6
H20E C20C H20F 107.6
C20C C21C C22C 111.6(9)
C20C C21C H21E 109.3
C22C C21C H21E 109.3
C20C C21C H21F 109.3
C22C C21C H21F 109.3
H21E C21C H21F 108.0
C21C C22C H22G 109.5
C21C C22C H22H 109.5
H22G C22C H22H 109.5
C21C C22C H22I 109.5
H22G C22C H22I 109.5
H22H C22C H22I 109.5
O2C C23C C24C 108.8(6)
O2C C23C H23E 109.9
C24C C23C H23E 109.9
O2C C23C H23F 109.9
C24C C23C H23F 109.9
H23E C23C H23F 108.3
C25C C24C C23C 146.9(11)
C25C C24C H24E 100.1
C23C C24C H24E 100.1
C25C C24C H24F 100.1
C23C C24C H24F 100.1
H24E C24C H24F 104.2
C24C C25C C26C 145.9(12)
C24C C25C H25E 100.4
C26C C25C H25E 100.4
C24C C25C H25F 100.4
C26C C25C H25F 100.3
H25E C25C H25F 104.3
C25C C26C H26G 109.5
C25C C26C H26H 109.5
H26G C26C H26H 109.5
C25C C26C H26I 109.5
H26G C26C H26I 109.5
H26H C26C H26I 109.5
O3C C27C C28C 109.2(5)
O3C C27C H27E 109.8
C28C C27C H27E 109.8
O3C C27C H27F 109.8
C28C C27C H27F 109.8
H27E C27C H27F 108.3
C27C C28C C29C 115.6(7)
C27C C28C H28E 108.4
C29C C28C H28E 108.4
C27C C28C H28F 108.4
C29C C28C H28F 108.4
H28E C28C H28F 107.4
C30C C29C C28C 112.0(7)
C30C C29C H29E 109.2
C28C C29C H29E 109.2
C30C C29C H29F 109.2
C28C C29C H29F 109.2
H29E C29C H29F 107.9
C29C C30C H30G 109.5
C29C C30C H30H 109.5
H30G C30C H30H 109.5
C29C C30C H30I 109.5
H30G C30C H30I 109.5
H30H C30C H30I 109.5
O4C C31C C32C 110.8(6)
O4C C31C H31E 109.5
C32C C31C H31E 109.5
O4C C31C H31F 109.5
C32C C31C H31F 109.5
H31E C31C H31F 108.1
C33C C32C C31C 136.3(10)
C33C C32C H32E 103.1
C31C C32C H32E 103.1
C33C C32C H32F 103.1
C31C C32C H32F 103.1
H32E C32C H32F 105.1
C32C C33C C34C 134.1(11)
C32C C33C H33E 103.7
C34C C33C H33E 103.7
C32C C33C H33F 103.7
C34C C33C H33F 103.7
H33E C33C H33F 105.3
C33C C34C H34G 109.4
C33C C34C H34H 109.5
H34G C34C H34H 109.5
C33C C34C H34I 109.5
H34G C34C H34I 109.5
H34H C34C H34I 109.5
O5C C35C C36C 107.4(6)
O5C C35C H35E 110.2
C36C C35C H35E 110.2
O5C C35C H35F 110.2
C36C C35C H35F 110.2
H35E C35C H35F 108.5
C35C C36C C37C 115.8(5)
C35C C36C H36E 108.3
C37C C36C H36E 108.3
C35C C36C H36F 108.3
C37C C36C H36F 108.3
H36E C36C H36F 107.4
C38C C37C C36C 114.3(7)
C38C C37C H37E 108.7
C36C C37C H37E 108.7
C38C C37C H37F 108.7
C36C C37C H37F 108.7
H37E C37C H37F 107.6
C37C C38C H38G 109.5
C37C C38C H38H 109.5
H38G C38C H38H 109.5
C37C C38C H38I 109.5
H38G C38C H38I 109.5
H38H C38C H38I 109.5
O6C C39C C40C 106.8(6)
O6C C39C H39E 110.4
C40C C39C H39E 110.4
O6C C39C H39F 110.4
C40C C39C H39F 110.4
H39E C39C H39F 108.6
C41C C40C C39C 113.9(7)
C41C C40C H40E 108.8
C39C C40C H40E 108.8
C41C C40C H40F 108.8
C39C C40C H40F 108.8
H40E C40C H40F 107.7
C40C C41C C42C 111.7(8)
C40C C41C H41E 109.3
C42C C41C H41E 109.3
C40C C41C H41F 109.3
C42C C41C H41F 109.3
H41E C41C H41F 107.9
C41C C42C H42G 109.5
C41C C42C H42H 109.5
H42G C42C H42H 109.5
C41C C42C H42I 109.5
H42G C42C H42I 109.5
H42H C42C H42I 109.5
C8C O1C C19C 118.9(4)
C9C O2C C23C 116.6(4)
C12C O3C C27C 118.2(4)
C13C O4C C31C 116.7(4)
C16C O5C C35C 116.9(5)
C17C O6C C39C 115.8(5)
C18C Se1C C7C 88.7(2)
C10C Se2C C11C 89.0(2)
C14C Se3C C15C 88.6(2)
C18C S1C C7C 88.7(2)
C10C S2C C11C 89.0(2)
C14C S3C C15C 88.6(2)
C6D C1D C18D 121.3(6)
C6D C1D C2D 121.5(5)
C18D C1D C2D 116.1(5)
C3D C2D C7D 122.3(5)
C3D C2D C1D 119.2(5)
C7D C2D C1D 117.3(5)
C10D C3D C2D 121.7(5)
C10D C3D C4D 117.3(5)
C2D C3D C4D 120.1(5)
C5D C4D C11D 122.2(5)
C5D C4D C3D 120.1(5)
C11D C4D C3D 116.6(5)
C14D C5D C4D 121.6(5)
C14D C5D C6D 116.9(5)
C4D C5D C6D 120.5(5)
C15D C6D C1D 122.9(5)
C15D C6D C5D 117.4(5)
C1D C6D C5D 118.5(5)
C2D C7D C8D 116.7(5)
C2D C7D S1D 107.9(4)
C8D C7D S1D 135.0(4)
C2D C7D Se1D 107.9(4)
C8D C7D Se1D 135.0(4)
O1D C8D C7D 126.0(5)
O1D C8D C9D 113.0(5)
C7D C8D C9D 121.0(5)
O2D C9D C10D 120.3(5)
O2D C9D C8D 119.2(5)
C10D C9D C8D 120.3(5)
C3D C10D C9D 118.0(5)
C3D C10D S2D 109.5(4)
C9D C10D S2D 132.4(4)
C3D C10D Se2D 109.5(4)
C9D C10D Se2D 132.4(4)
C4D C11D C12D 116.2(5)
C4D C11D S2D 107.6(4)
C12D C11D S2D 135.7(4)
C4D C11D Se2D 107.6(4)
C12D C11D Se2D 135.7(4)
O3D C12D C11D 124.2(6)
O3D C12D C13D 115.1(5)
C11D C12D C13D 120.7(5)
O4D C13D C14D 122.2(6)
O4D C13D C12D 116.9(5)
C14D C13D C12D 120.6(5)
C5D C14D C13D 118.6(6)
C5D C14D S3D 108.8(4)
C13D C14D S3D 132.4(5)
C5D C14D Se3D 108.8(4)
C13D C14D Se3D 132.4(5)
C6D C15D C16D 117.2(5)
C6D C15D S3D 107.8(4)
C16D C15D S3D 134.5(5)
C6D C15D Se3D 107.8(4)
C16D C15D Se3D 134.5(5)
O5D C16D C15D 125.6(5)
O5D C16D C17D 114.0(5)
C15D C16D C17D 120.3(6)
O6D C17D C18D 119.7(5)
O6D C17D C16D 119.3(6)
C18D C17D C16D 120.7(5)
C1D C18D C17D 117.4(5)
C1D C18D S1D 109.8(4)
C17D C18D S1D 132.6(4)
C1D C18D Se1D 109.8(4)
C17D C18D Se1D 132.6(4)
O1D C19D C20D 106.6(5)
O1D C19D H19G 110.4
C20D C19D H19G 110.4
O1D C19D H19H 110.4
C20D C19D H19H 110.4
H19G C19D H19H 108.6
C21D C20D C19D 115.6(6)
C21D C20D H20G 108.4
C19D C20D H20G 108.4
C21D C20D H20H 108.4
C19D C20D H20H 108.4
H20G C20D H20H 107.4
C22D C21D C20D 116.1(9)
C22D C21D H21G 108.3
C20D C21D H21G 108.3
C22D C21D H21H 108.3
C20D C21D H21H 108.2
H21G C21D H21H 107.4
C21D C22D H22J 109.5
C21D C22D H22K 109.5
H22J C22D H22K 109.5
C21D C22D H22L 109.5
H22J C22D H22L 109.5
H22K C22D H22L 109.5
O2D C23D C24D 108.2(7)
O2D C23D H23G 110.1
C24D C23D H23G 110.0
O2D C23D H23H 110.1
C24D C23D H23H 110.1
H23G C23D H23H 108.4
C23D C24D C25D 112.8(12)
C23D C24D H24G 109.0
C25D C24D H24G 109.0
C23D C24D H24H 109.0
C25D C24D H24H 109.1
H24G C24D H24H 107.8
C26D C25D C24D 96.8(17)
C26D C25D H25G 112.4
C24D C25D H25G 112.5
C26D C25D H25H 112.4
C24D C25D H25H 112.4
H25G C25D H25H 110.0
C25D C26D H26J 109.4
C25D C26D H26K 109.6
H26J C26D H26K 109.5
C25D C26D H26L 109.5
H26J C26D H26L 109.5
H26K C26D H26L 109.5
O3D C27D C28D 107.5(5)
O3D C27D H27G 110.2
C28D C27D H27G 110.2
O3D C27D H27H 110.2
C28D C27D H27H 110.2
H27G C27D H27H 108.5
C29D C28D C27D 114.9(5)
C29D C28D H28G 108.5
C27D C28D H28G 108.5
C29D C28D H28H 108.5
C27D C28D H28H 108.5
H28G C28D H28H 107.5
C30D C29D C28D 114.6(6)
C30D C29D H29G 108.6
C28D C29D H29G 108.6
C30D C29D H29H 108.6
C28D C29D H29H 108.6
H29G C29D H29H 107.6
C29D C30D H30J 109.5
C29D C30D H30K 109.5
H30J C30D H30K 109.5
C29D C30D H30L 109.5
H30J C30D H30L 109.5
H30K C30D H30L 109.5
O4D C31D C32D 113.1(8)
O4D C31D H31G 108.9
C32D C31D H31G 108.9
O4D C31D H31H 109.0
C32D C31D H31H 109.0
H31G C31D H31H 107.8
C31D C32D C33D 106.1(11)
C31D C32D H32G 110.5
C33D C32D H32G 110.5
C31D C32D H32H 110.5
C33D C32D H32H 110.5
H32G C32D H32H 108.7
C34D C33D C32D 114.2(14)
C34D C33D H33G 108.7
C32D C33D H33G 108.7
C34D C33D H33H 108.7
C32D C33D H33H 108.7
H33G C33D H33H 107.6
C33D C34D H34J 109.5
C33D C34D H34K 109.5
H34J C34D H34K 109.5
C33D C34D H34L 109.5
H34J C34D H34L 109.5
H34K C34D H34L 109.5
O5D C35D C36D 108.7(5)
O5D C35D H35G 110.0
C36D C35D H35G 109.9
O5D C35D H35H 110.0
C36D C35D H35H 109.9
H35G C35D H35H 108.3
C35D C36D C37D 113.0(7)
C35D C36D H36G 109.0
C37D C36D H36G 109.0
C35D C36D H36H 109.0
C37D C36D H36H 109.0
H36G C36D H36H 107.8
C38D C37D C36D 135.1(17)
C38D C37D H37G 103.5
C36D C37D H37G 103.4
C38D C37D H37H 103.3
C36D C37D H37H 103.4
H37G C37D H37H 105.2
C37D C38D H38J 110.3
C37D C38D H38K 110.1
H38J C38D H38K 108.8
C37D C38D H38L 110.4
H38J C38D H38L 108.7
H38K C38D H38L 108.6
O6D C39D C40D 108.6(6)
O6D C39D H39G 110.0
C40D C39D H39G 110.0
O6D C39D H39H 110.0
C40D C39D H39H 110.0
H39G C39D H39H 108.3
C39D C40D C41D 99.7(9)
C39D C40D H40G 111.8
C41D C40D H40G 111.8
C39D C40D H40H 111.8
C41D C40D H40H 111.9
H40G C40D H40H 109.5
C42D C41D C40D 100.8(13)
C42D C41D H41G 111.7
C40D C41D H41G 111.7
C42D C41D H41H 111.4
C40D C41D H41H 111.6
H41G C41D H41H 109.4
C41D C42D H42J 111.5
C41D C42D H42K 111.7
H42J C42D H42K 107.3
C41D C42D H42L 111.3
H42J C42D H42L 107.4
H42K C42D H42L 107.4
C8D O1D C19D 117.9(4)
C9D O2D C23D 115.2(5)
C12D O3D C27D 117.9(5)
C13D O4D C31D 114.3(5)
C16D O5D C35D 117.8(4)
C17D O6D C39D 116.3(4)
C18D Se1D C7D 88.5(2)
C10D Se2D C11D 88.7(2)
C14D Se3D C15D 88.8(2)
C18D S1D C7D 88.5(2)
C10D S2D C11D 88.7(2)
C14D S3D C15D 88.8(2)

loop_
_geom_bond_atom_site_label_1
_geom_bond_atom_site_label_2
_geom_bond_distance
C1A C6A 1.383(7)
C1A C18A 1.384(8)
C1A C2A 1.420(7)
C2A C3A 1.380(8)
C2A C7A 1.395(7)
C3A C10A 1.386(7)
C3A C4A 1.406(7)
C4A C11A 1.371(8)
C4A C5A 1.408(7)
C5A C14A 1.392(8)
C5A C6A 1.397(8)
C6A C15A 1.397(6)
C7A C8A 1.399(7)
C7A S1A 1.919(6)
C7A Se1A 1.919(6)
C8A O1A 1.377(6)
C8A C9A 1.414(8)
C9A O2A 1.396(6)
C9A C10A 1.405(7)
C10A S2A 1.886(6)
C10A Se2A 1.886(6)
C11A C12A 1.402(8)
C11A S2A 1.925(5)
C11A Se2A 1.925(5)
C12A O3A 1.352(7)
C12A C13A 1.451(8)
C13A O4A 1.363(7)
C13A C14A 1.390(8)
C14A S3A 1.898(5)
C14A Se3A 1.898(5)
C15A C16A 1.418(8)
C15A S3A 1.908(6)
C15A Se3A 1.908(6)
C16A O5A 1.374(6)
C16A C17A 1.420(8)
C17A O6A 1.362(6)
C17A C18A 1.414(7)
C18A S1A 1.898(5)
C18A Se1A 1.898(5)
C19A O1A 1.427(7)
C19A C20A 1.498(8)
C19A H19A 0.9700
C19A H19B 0.9700
C20A C21A 1.535(8)
C20A H20A 0.9700
C20A H20B 0.9700
C21A C22A 1.494(8)
C21A H21A 0.9700
C21A H21B 0.9700
C22A H22A 0.9600
C22A H22B 0.9600
C22A H22C 0.9600
C23A O2A 1.441(7)
C23A C24A 1.491(9)
C23A H23A 0.9700
C23A H23B 0.9700
C24A C25A 1.403(11)
C24A H24A 0.9700
C24A H24B 0.9700
C25A C26A 1.545(13)
C25A H25A 0.9700
C25A H25B 0.9700
C26A H26A 0.9600
C26A H26B 0.9600
C26A H26C 0.9600
C27A O3A 1.428(7)
C27A C28A 1.482(10)
C27A H27A 0.9700
C27A H27B 0.9700
C28A C29A 1.523(14)
C28A H28A 0.9700
C28A H28B 0.9700
C29A C30A 1.12(3)
C29A H29A 0.9700
C29A H29B 0.9700
C30A H30A 0.9701
C30A H30B 0.9697
C30A H30C 0.9695
C31A O4A 1.453(7)
C31A C32A 1.465(11)
C31A H31A 0.9700
C31A H31B 0.9700
C32A C33A 1.37(2)
C32A H32A 0.9700
C32A H32B 0.9700
C33A C34A 1.246(17)
C33A H33A 0.9700
C33A H33B 0.9700
C34A H34A 0.9600
C34A H34B 0.9600
C34A H34C 0.9600
C35A O5A 1.422(6)
C35A C36A 1.511(8)
C35A H35A 0.9700
C35A H35B 0.9700
C36A C37A 1.528(9)
C36A H36A 0.9700
C36A H36B 0.9700
C37A C38A 1.470(11)
C37A H37A 0.9700
C37A H37B 0.9700
C38A H38A 0.9600
C38A H38B 0.9600
C38A H38C 0.9600
C39A O6A 1.433(7)
C39A C40A 1.521(9)
C39A H39A 0.9700
C39A H39B 0.9700
C40A C41A 1.480(9)
C40A H40A 0.9700
C40A H40B 0.9700
C41A C42A 1.520(11)
C41A H41A 0.9700
C41A H41B 0.9700
C42A H42A 0.9600
C42A H42B 0.9600
C42A H42C 0.9600
C1B C6B 1.380(7)
C1B C18B 1.384(7)
C1B C2B 1.414(8)
C2B C3B 1.395(7)
C2B C7B 1.395(7)
C3B C10B 1.387(8)
C3B C4B 1.406(7)
C4B C5B 1.377(8)
C4B C11B 1.393(7)
C5B C14B 1.395(7)
C5B C6B 1.421(7)
C6B C15B 1.382(8)
C7B C8B 1.409(8)
C7B S1B 1.919(5)
C7B Se1B 1.919(5)
C8B O1B 1.369(7)
C8B C9B 1.441(7)
C9B O2B 1.362(7)
C9B C10B 1.410(8)
C10B S2B 1.890(5)
C10B Se2B 1.890(5)
C11B C12B 1.419(8)
C11B S2B 1.907(6)
C11B Se2B 1.907(6)
C12B O3B 1.370(6)
C12B C13B 1.414(9)
C13B O4B 1.388(6)
C13B C14B 1.400(7)
C14B S3B 1.875(6)
C14B Se3B 1.875(6)
C15B C16B 1.409(7)
C15B S3B 1.913(5)
C15B Se3B 1.913(5)
C16B O5B 1.371(7)
C16B C17B 1.413(8)
C17B O6B 1.385(6)
C17B C18B 1.401(8)
C18B S1B 1.896(6)
C18B Se1B 1.896(6)
C19B O1B 1.424(6)
C19B C20B 1.505(9)
C19B H19C 0.9700
C19B H19D 0.9700
C20B C21B 1.522(10)
C20B H20C 0.9700
C20B H20D 0.9700
C21B C22B 1.516(9)
C21B H21C 0.9700
C21B H21D 0.9700
C22B H22D 0.9600
C22B H22E 0.9600
C22B H22F 0.9600
C23B O2B 1.437(7)
C23B C24B 1.437(14)
C23B H23C 0.9700
C23B H23D 0.9700
C24B C25B 1.376(15)
C24B H24C 0.9700
C24B H24D 0.9700
C25B C26B 1.60(2)
C25B H25C 0.9700
C25B H25D 0.9700
C26B H26D 0.9600
C26B H26E 0.9600
C26B H26F 0.9600
C27B O3B 1.422(7)
C27B C28B 1.518(8)
C27B H27C 0.9700
C27B H27D 0.9700
C28B C29B 1.435(9)
C28B H28C 0.9700
C28B H28D 0.9700
C29B C30B 1.642(16)
C29B H29C 0.9700
C29B H29D 0.9700
C30B H30D 0.9600
C30B H30E 0.9600
C30B H30F 0.9600
C31B C32B 1.326(11)
C31B O4B 1.444(6)
C31B H31C 0.9700
C31B H31D 0.9700
C32B C33B 1.480(15)
C32B H32C 0.9700
C32B H32D 0.9700
C33B C34B 1.517(16)
C33B H33C 0.9700
C33B H33D 0.9700
C34B H34D 0.9600
C34B H34E 0.9600
C34B H34F 0.9600
C35B O5B 1.430(7)
C35B C36B 1.492(9)
C35B H35C 0.9700
C35B H35D 0.9700
C36B C37B 1.520(8)
C36B H36C 0.9700
C36B H36D 0.9700
C37B C38B 1.514(13)
C37B H37C 0.9700
C37B H37D 0.9700
C38B H38D 0.9600
C38B H38E 0.9600
C38B H38F 0.9600
C39B O6B 1.443(7)
C39B C40B 1.535(10)
C39B H39C 0.9700
C39B H39D 0.9700
C40B C41B 1.414(12)
C40B H40C 0.9700
C40B H40D 0.9700
C41B C42B 1.562(11)
C41B H41C 0.9700
C41B H41D 0.9700
C42B H42D 0.9600
C42B H42E 0.9600
C42B H42F 0.9600
C1C C18C 1.388(8)
C1C C6C 1.394(7)
C1C C2C 1.415(7)
C2C C3C 1.382(8)
C2C C7C 1.397(8)
C3C C10C 1.379(6)
C3C C4C 1.413(7)
C4C C11C 1.383(8)
C4C C5C 1.394(7)
C5C C6C 1.381(8)
C5C C14C 1.398(7)
C6C C15C 1.402(7)
C7C C8C 1.412(7)
C7C S1C 1.906(6)
C7C Se1C 1.906(6)
C8C O1C 1.381(6)
C8C C9C 1.436(8)
C9C O2C 1.378(6)
C9C C10C 1.389(8)
C10C S2C 1.877(6)
C10C Se2C 1.877(6)
C11C C12C 1.398(7)
C11C S2C 1.919(5)
C11C Se2C 1.919(5)
C12C O3C 1.364(7)
C12C C13C 1.438(7)
C13C O4C 1.372(6)
C13C C14C 1.382(8)
C14C S3C 1.898(5)
C14C Se3C 1.898(5)
C15C C16C 1.411(8)
C15C S3C 1.910(6)
C15C Se3C 1.910(6)
C16C O5C 1.379(6)
C16C C17C 1.427(8)
C17C O6C 1.378(7)
C17C C18C 1.410(7)
C18C S1C 1.895(5)
C18C Se1C 1.895(5)
C19C O1C 1.430(7)
C19C C20C 1.500(8)
C19C H19E 0.9700
C19C H19F 0.9700
C20C C21C 1.472(10)
C20C H20E 0.9700
C20C H20F 0.9700
C21C C22C 1.509(13)
C21C H21E 0.9700
C21C H21F 0.9700
C22C H22G 0.9600
C22C H22H 0.9600
C22C H22I 0.9600
C23C O2C 1.447(6)
C23C C24C 1.449(12)
C23C H23E 0.9700
C23C H23F 0.9700
C24C C25C 1.095(15)
C24C H24E 0.9700
C24C H24F 0.9700
C25C C26C 1.466(15)
C25C H25E 0.9700
C25C H25F 0.9700
C26C H26G 0.9600
C26C H26H 0.9600
C26C H26I 0.9600
C27C O3C 1.429(6)
C27C C28C 1.484(9)
C27C H27E 0.9700
C27C H27F 0.9700
C28C C29C 1.511(9)
C28C H28E 0.9700
C28C H28F 0.9700
C29C C30C 1.509(11)
C29C H29E 0.9700
C29C H29F 0.9700
C30C H30G 0.9600
C30C H30H 0.9600
C30C H30I 0.9600
C31C O4C 1.439(7)
C31C C32C 1.441(10)
C31C H31E 0.9700
C31C H31F 0.9700
C32C C33C 1.240(12)
C32C H32E 0.9700
C32C H32F 0.9700
C33C C34C 1.439(11)
C33C H33E 0.9700
C33C H33F 0.9700
C34C H34G 0.9600
C34C H34H 0.9600
C34C H34I 0.9600
C35C O5C 1.431(7)
C35C C36C 1.507(8)
C35C H35E 0.9700
C35C H35F 0.9700
C36C C37C 1.508(9)
C36C H36E 0.9700
C36C H36F 0.9700
C37C C38C 1.496(9)
C37C H37E 0.9700
C37C H37F 0.9700
C38C H38G 0.9600
C38C H38H 0.9600
C38C H38I 0.9600
C39C O6C 1.451(6)
C39C C40C 1.527(10)
C39C H39E 0.9700
C39C H39F 0.9700
C40C C41C 1.479(10)
C40C H40E 0.9700
C40C H40F 0.9700
C41C C42C 1.512(11)
C41C H41E 0.9700
C41C H41F 0.9700
C42C H42G 0.9600
C42C H42H 0.9600
C42C H42I 0.9600
C1D C6D 1.388(7)
C1D C18D 1.390(7)
C1D C2D 1.404(8)
C2D C3D 1.381(7)
C2D C7D 1.392(7)
C3D C10D 1.378(8)
C3D C4D 1.410(7)
C4D C5D 1.381(8)
C4D C11D 1.407(7)
C5D C14D 1.380(8)
C5D C6D 1.411(7)
C6D C15D 1.375(8)
C7D C8D 1.400(8)
C7D S1D 1.923(5)
C7D Se1D 1.923(5)
C8D O1D 1.375(6)
C8D C9D 1.422(7)
C9D O2D 1.370(7)
C9D C10D 1.397(8)
C10D S2D 1.892(5)
C10D Se2D 1.892(5)
C11D C12D 1.417(8)
C11D S2D 1.929(6)
C11D Se2D 1.929(6)
C12D O3D 1.366(6)
C12D C13D 1.428(8)
C13D O4D 1.375(7)
C13D C14D 1.385(7)
C14D S3D 1.892(6)
C14D Se3D 1.892(6)
C15D C16D 1.397(7)
C15D S3D 1.922(5)
C15D Se3D 1.922(5)
C16D O5D 1.373(7)
C16D C17D 1.440(8)
C17D O6D 1.384(6)
C17D C18D 1.394(8)
C18D S1D 1.883(6)
C18D Se1D 1.883(6)
C19D O1D 1.438(6)
C19D C20D 1.514(9)
C19D H19G 0.9700
C19D H19H 0.9700
C20D C21D 1.496(9)
C20D H20G 0.9700
C20D H20H 0.9700
C21D C22D 1.402(13)
C21D H21G 0.9700
C21D H21H 0.9700
C22D H22J 0.9600
C22D H22K 0.9600
C22D H22L 0.9600
C23D O2D 1.449(9)
C23D C24D 1.488(15)
C23D H23G 0.9700
C23D H23H 0.9700
C24D C25D 1.53(2)
C24D H24G 0.9700
C24D H24H 0.9700
C25D C26D 1.33(2)
C25D H25G 0.9700
C25D H25H 0.9700
C26D H26J 0.9601
C26D H26K 0.9601
C26D H26L 0.9601
C27D O3D 1.427(7)
C27D C28D 1.514(7)
C27D H27G 0.9700
C27D H27H 0.9700
C28D C29D 1.507(8)
C28D H28G 0.9700
C28D H28H 0.9700
C29D C30D 1.497(9)
C29D H29G 0.9700
C29D H29H 0.9700
C30D H30J 0.9600
C30D H30K 0.9600
C30D H30L 0.9600
C31D O4D 1.406(8)
C31D C32D 1.434(14)
C31D H31G 0.9700
C31D H31H 0.9700
C32D C33D 1.496(14)
C32D H32G 0.9700
C32D H32H 0.9700
C33D C34D 1.489(14)
C33D H33G 0.9700
C33D H33H 0.9700
C34D H34J 0.9600
C34D H34K 0.9600
C34D H34L 0.9600
C35D O5D 1.419(7)
C35D C36D 1.487(9)
C35D H35G 0.9700
C35D H35H 0.9700
C36D C37D 1.533(13)
C36D H36G 0.9700
C36D H36H 0.9700
C37D C38D 1.08(2)
C37D H37G 0.9700
C37D H37H 0.9700
C38D H38J 0.9652
C38D H38K 0.9651
C38D H38L 0.9653
C39D O6D 1.447(6)
C39D C40D 1.473(10)
C39D H39G 0.9700
C39D H39H 0.9700
C40D C41D 1.604(17)
C40D H40G 0.9700
C40D H40H 0.9700
C41D C42D 1.405(13)
C41D H41G 0.9700
C41D H41H 0.9700
C42D H42J 0.9787
C42D H42K 0.9790
C42D H42L 0.9783
